data_7063582
loop_
_publ_author_name
'Nazarov, Dmitry I.'
'Kuzmin, Alexey V.'
'Islyaikin, Mikhail K.'
'Ivanov, Evgenii N.'
'Shestakov, Alexander F.'
'Faraonov, Maxim A.'
'Khasanov, Salavat S.'
'Otsuka, Akihiro'
'Yamochi, Hideki'
'Kitagawa, Hiroshi'
'Konarev, Dmitri V.'

_publ_section_title
;
 Macrocycle- and metal-centered reduction of cobalt
 trithiadodecaazahexaphyrin (Hhp). Metal-to-ligand charge transfer in
 {(Co(I)2Co(II)O){Hhp(&#x2022;4-))}(2-)
;
_journal_name_full 'New Journal of Chemistry'
_journal_paper_doi 10.1039/D4NJ04896B
_journal_year 2025
_chemical_formula_moiety 'C30 H12 Co3 N15 O S3, 2(C18 H36 K N2 O6), 2(C6 H4 Cl2)'
_chemical_formula_sum 'C78 H92 Cl4 Co3 K2 N19 O13 S3'
_chemical_formula_weight 1996.67
_space_group_crystal_system triclinic
_space_group_IT_number 2
_space_group_name_Hall '-P 1'
_space_group_name_H-M_alt 'P -1'
_atom_sites_solution_hydrogens geom
_atom_sites_solution_primary dual
_audit_creation_date 2024-08-28
_audit_creation_method
;FinalCif V139 by Daniel Kratzert, Freiburg 2024, 
https://dkratzert.de/finalcif.html
;
_audit_update_record
;
2024-08-28 deposited with the CCDC.	2024-12-20 downloaded from the CCDC.
;
_cell_angle_alpha 95.465(2)
_cell_angle_beta 92.670(2)
_cell_angle_gamma 90.759(3)
_cell_formula_units_Z 2
_cell_length_a 15.6198(6)
_cell_length_b 15.6415(6)
_cell_length_c 17.9376(4)
_cell_measurement_reflns_used 14447
_cell_measurement_temperature 126(18)
_cell_measurement_theta_max 28.4910
_cell_measurement_theta_min 2.0960
_cell_volume 4357.1(3)
_computing_cell_refinement 'CrysAlisPro 1.171.43.136a (Rigaku OD, 2024)'
_computing_data_collection 'CrysAlisPro system (CCD 39.46 (release 15-03-2018))'
_computing_data_reduction 'CrysAlisPro 1.171.43.136a (Rigaku OD, 2024)'
_computing_molecular_graphics 'Olex2 1.5 (Dolomanov et al., 2009)'
_computing_publication_material 'Olex2 1.5 (Dolomanov et al., 2009)'
_computing_structure_refinement 'SHELXL 2018/3 (Sheldrick, 2015)'
_computing_structure_solution 'SHELXT 2018/2 (Sheldrick, 2018)'
_diffrn_ambient_environment N~2~
_diffrn_ambient_temperature 126(18)
_diffrn_detector 'CCD plate'
_diffrn_detector_area_resol_mean 5.2283
_diffrn_detector_type AtlasS2
_diffrn_measured_fraction_theta_full 0.998
_diffrn_measured_fraction_theta_max 0.834
_diffrn_measurement_details
;
List of Runs (angles in degrees, time in seconds):

  # Type    Start    End  Width  t~exp~   \w     \q     \k     \f   Frames
#--------------------------------------------------------------------------
  1  \w    -15.00  85.00   1.00   96.00    --   10.59  57.00 -60.00  100
  2  \w    -12.00  72.00   1.00   96.00    --   10.59  57.00  90.00   84
  3  \w    -82.00 -46.00   1.00   96.00    --  -10.83 -57.00   0.00   36
  4  \w    -22.00   3.00   1.00   96.00    --  -10.83 -57.00  30.00   25
  5  \w    -35.00  60.00   1.00   96.00    --  -10.83  37.00-180.00   95
  6  \w    -87.00 -53.00   1.00   96.00    --  -10.83 -37.00  30.00   34
  7  \w    -82.00 -57.00   1.00   96.00    --  -10.83 -37.00  90.00   25
;
_diffrn_measurement_device 'four-circle diffractometer'
_diffrn_measurement_device_type 'Xcalibur, AtlasS2, Gemini'
_diffrn_measurement_method '\w scans'
_diffrn_orient_matrix_type 'CrysAlisPro convention (1999,Acta A55,543-557)'
_diffrn_orient_matrix_UB_11 -0.0386659000
_diffrn_orient_matrix_UB_12 -0.0243181000
_diffrn_orient_matrix_UB_13 -0.0001119000
_diffrn_orient_matrix_UB_21 0.0167347000
_diffrn_orient_matrix_UB_22 -0.0209840000
_diffrn_orient_matrix_UB_23 0.0307250000
_diffrn_orient_matrix_UB_31 -0.0170920000
_diffrn_orient_matrix_UB_32 0.0323133000
_diffrn_orient_matrix_UB_33 0.0252499000
_diffrn_radiation_monochromator graphite
_diffrn_radiation_probe x-ray
_diffrn_radiation_type 'Mo K\a'
_diffrn_radiation_wavelength 0.71073
_diffrn_reflns_av_R_equivalents 0.0508
_diffrn_reflns_av_unetI/netI 0.0845
_diffrn_reflns_Laue_measured_fraction_full 0.998
_diffrn_reflns_Laue_measured_fraction_max 0.834
_diffrn_reflns_limit_h_max 21
_diffrn_reflns_limit_h_min -19
_diffrn_reflns_limit_k_max 20
_diffrn_reflns_limit_k_min -19
_diffrn_reflns_limit_l_max 21
_diffrn_reflns_limit_l_min -24
_diffrn_reflns_number 45605
_diffrn_reflns_point_group_measured_fraction_full 0.998
_diffrn_reflns_point_group_measured_fraction_max 0.834
_diffrn_reflns_theta_full 25.242
_diffrn_reflns_theta_max 29.094
_diffrn_reflns_theta_min 1.775
_diffrn_source 'fine-focus sealed X-ray tube'
_diffrn_source_type 'Enhance (Mo) X-ray Source'
_exptl_absorpt_coefficient_mu 0.927
_exptl_absorpt_correction_T_max 1.00000
_exptl_absorpt_correction_T_min 0.94744
_exptl_absorpt_correction_type multi-scan
_exptl_absorpt_process_details
;
CrysAlisPro 1.171.43.136a (Rigaku Oxford Diffraction, 2024)
Empirical absorption correction using spherical harmonics,
implemented in SCALE3 ABSPACK scaling algorithm.
;
_exptl_crystal_colour 'metallic dark black'
_exptl_crystal_colour_lustre metallic
_exptl_crystal_colour_modifier dark
_exptl_crystal_colour_primary black
_exptl_crystal_density_diffrn 1.522
_exptl_crystal_description block
_exptl_crystal_F_000 2064
_exptl_crystal_size_max 0.401
_exptl_crystal_size_mid 0.257
_exptl_crystal_size_min 0.087
_refine_diff_density_max 1.087
_refine_diff_density_min -0.875
_refine_diff_density_rms 0.099
_refine_ls_extinction_method none
_refine_ls_goodness_of_fit_ref 1.018
_refine_ls_hydrogen_treatment constr
_refine_ls_matrix_type full
_refine_ls_number_parameters 1208
_refine_ls_number_reflns 19528
_refine_ls_number_restraints 360
_refine_ls_restrained_S_all 1.013
_refine_ls_R_factor_all 0.0982
_refine_ls_R_factor_gt 0.0588
_refine_ls_shift/su_max 0.001
_refine_ls_shift/su_mean 0.000
_refine_ls_structure_factor_coef Fsqd
_refine_ls_weighting_details 'w=1/[\s^2^(Fo^2^)+(0.0613P)^2^+4.7296P] where P=(Fo^2^+2Fc^2^)/3'
_refine_ls_weighting_scheme calc
_refine_ls_wR_factor_gt 0.1282
_refine_ls_wR_factor_ref 0.1545
_reflns_Friedel_coverage 0.000
_reflns_number_gt 13351
_reflns_number_total 19528
_reflns_threshold_expression 'I > 2\s(I)'
_cod_data_source_file d4nj04896b2.cif
_cod_data_source_block exp_2037_int1
_cod_database_code 7063582
_chemical_oxdiff_formula 'C78 H78 N19 O13 S3 Cl4 K2 Co3 '
_olex2_refinement_description
;
1. Fixed Uiso
 At 1.2 times of:
  All C(H) groups, All C(H,H) groups
2. Restrained distances
 Cl41-C41 \\sim Cl71-C71
 with sigma of 0.02
 C41-C42 \\sim C71-C72
 with sigma of 0.02
 C41-C46 \\sim C71-C76
 with sigma of 0.02
 Cl42-C42 \\sim Cl72-C72
 with sigma of 0.02
 C42-C43 \\sim C72-C73
 with sigma of 0.02
 C43-C44 \\sim C73-C74
 with sigma of 0.02
 C44-C45 \\sim C74-C75
 with sigma of 0.02
 C45-C46 \\sim C75-C76
 with sigma of 0.02
 Cl41-C42 \\sim Cl71-C72
 with sigma of 0.04
 Cl41-C46 \\sim Cl71-C76
 with sigma of 0.04
 C41-Cl42 \\sim C71-Cl72
 with sigma of 0.04
 C41-C43 \\sim C71-C73
 with sigma of 0.04
 C41-C45 \\sim C71-C75
 with sigma of 0.04
 Cl42-C43 \\sim Cl72-C73
 with sigma of 0.04
 C42-C44 \\sim C72-C74
 with sigma of 0.04
 C42-C46 \\sim C72-C76
 with sigma of 0.04
 C43-C45 \\sim C73-C75
 with sigma of 0.04
 C44-C46 \\sim C74-C76
 with sigma of 0.04
3. Uiso/Uaniso restraints and constraints
C41 \\sim C42 \\sim C43 \\sim C44 \\sim C45 \\sim C46 \\sim C71 \\sim C72 \\sim
C76 \\sim C73 \\sim C75 \\sim C74: within 2A with sigma of 0.001 and sigma for
terminal atoms of 0.002 within 2A
Cl42 \\sim Cl72: within 2A with sigma of 0.001 and sigma for terminal atoms of
0.002 within 2A
Cl41 \\sim Cl71: within 2A with sigma of 0.001 and sigma for terminal atoms of
0.002 within 2A
C64 \\sim C65 \\sim C66 \\sim C61 \\sim C62 \\sim C63: within 2A with sigma of
0.001 and sigma for terminal atoms of 0.002 within 2A
C55 \\sim C56 \\sim C51 \\sim C52 \\sim C53 \\sim C54: within 2A with sigma of
0.001 and sigma for terminal atoms of 0.002 within 2A
Uanis(C46) \\sim Ueq, Uanis(C41) \\sim Ueq, Uanis(C42) \\sim Ueq, Uanis(C43)
\\sim Ueq, Uanis(C45) \\sim Ueq, Uanis(C44) \\sim Ueq, Uanis(C71) \\sim Ueq,
Uanis(C72) \\sim Ueq, Uanis(C76) \\sim Ueq, Uanis(C73) \\sim Ueq, Uanis(C75)
\\sim Ueq, Uanis(C74) \\sim Ueq: with sigma of 0.1 and sigma for terminal atoms
of 0.2
4. Others
 Sof(Cl71)=Sof(C71)=Sof(C72)=Sof(C76)=Sof(H76)=Sof(Cl72)=Sof(C73)=Sof(H73)=
 Sof(C75)=Sof(H75)=Sof(C74)=Sof(H74)=1-FVAR(1)
 Sof(Cl41)=Sof(C41)=Sof(Cl42)=Sof(C42)=Sof(C43)=Sof(H43)=Sof(C44)=Sof(H44)=
 Sof(C45)=Sof(H45)=Sof(C46)=Sof(H46)=FVAR(1)
 Fixed Sof: Cl52(0.5) Cl51(0.5) C51(0.5) C52(0.5) C53(0.5) H53(0.5) C54(0.5)
 H54(0.5) C55(0.5) H55(0.5) C56(0.5) H56(0.5) Cl62(0.5) Cl61(0.5) C61(0.5)
 C62(0.5) C63(0.5) H63(0.5) C64(0.5) H64(0.5) C65(0.5) H65(0.5) C66(0.5)
 H66(0.5)
5.a Free rotating group:
 Cl52(Cl51,C51,C52,C53,C54,C55,C56), Cl62(Cl61,C61,C62,C63,C64,C65,C66)
5.b Secondary CH2 refined with riding coordinates:
 C301(H30A,H30B), C302(H30C,H30D), C303(H30E,H30F), C304(H30G,H30H), C305(H30I,
 H30J), C306(H30K,H30L), C307(H30M,H30N), C308(H30O,H30P), C309(H30Q,H30R),
 C310(H31A,H31B), C311(H31C,H31D), C312(H31E,H31F), C313(H31G,H31H), C314(H31I,
 H31J), C315(H31K,H31L), C316(H31M,H31N), C317(H31O,H31P), C318(H31Q,H31R),
 C201(H20A,H20B), C202(H20C,H20D), C203(H20E,H20F), C204(H20G,H20H), C205(H20I,
 H20J), C206(H20K,H20L), C207(H20M,H20N), C208(H20O,H20P), C209(H20Q,H20R),
 C210(H21A,H21B), C211(H21C,H21D), C212(H21E,H21F), C213(H21G,H21H), C214(H21I,
 H21J), C215(H21K,H21L), C216(H21M,H21N), C217(H21O,H21P), C218(H21Q,H21R)
5.c Aromatic/amide H refined with riding coordinates:
 C104(H104), C105(H105), C106(H106), C107(H107), C114(H114), C115(H115),
 C116(H116), C117(H117), C124(H124), C125(H125), C126(H126), C127(H127),
 C43(H43), C44(H44), C45(H45), C46(H46), C53(H53), C54(H54), C55(H55), C56(H56),
  C63(H63), C64(H64), C65(H65), C66(H66), C76(H76), C73(H73), C75(H75), C74(H74)
;
_olex2_submission_special_instructions 'No special instructions were received'
_oxdiff_exptl_absorpt_empirical_details
;
Empirical correction (ABSPACK) includes:
- Absorption correction using spherical harmonics
- Frame scaling
;
_oxdiff_exptl_absorpt_empirical_full_max 1.134
_oxdiff_exptl_absorpt_empirical_full_min 0.897
_shelx_shelxl_version_number 2018/3
_shelx_space_group_comment
;
The symmetry employed for this shelxl refinement is uniquely defined
by the following loop, which should always be used as a source of
symmetry information in preference to the above space-group names.
They are only intended as comments.
;
_shelx_estimated_absorpt_t_min 0.708
_shelx_estimated_absorpt_t_max 0.924

loop_
_space_group_symop_operation_xyz
'x, y, z'
'-x, -y, -z'

loop_
_atom_site_label
_atom_site_type_symbol
_atom_site_fract_x
_atom_site_fract_y
_atom_site_fract_z
_atom_site_U_iso_or_equiv
_atom_site_adp_type
_atom_site_occupancy
_atom_site_site_symmetry_order
_atom_site_calc_flag
_atom_site_refinement_flags_posn
_atom_site_refinement_flags_adp
_atom_site_refinement_flags_occupancy
_atom_site_disorder_assembly
_atom_site_disorder_group
Co11 Co 0.09580(3) 0.33649(3) 0.25585(3) 0.02171(13) Uani 1 1 d . . . . .
Co12 Co 0.23295(3) 0.22990(3) 0.35436(2) 0.02010(12) Uani 1 1 d . . . . .
Co13 Co 0.25912(3) 0.24305(3) 0.17499(3) 0.02078(12) Uani 1 1 d . . . . .
S101 S 0.10263(6) 0.38274(6) 0.01753(5) 0.0230(2) Uani 1 1 d . . . . .
O101 O 0.19383(16) 0.26616(16) 0.26109(12) 0.0226(6) Uani 1 1 d . . . . .
N101 N -0.00504(19) 0.43366(19) 0.12031(15) 0.0212(7) Uani 1 1 d . . . . .
C101 C 0.0650(2) 0.3887(2) 0.10751(18) 0.0191(7) Uani 1 1 d . . . . .
S102 S 0.04006(6) 0.35793(6) 0.49610(5) 0.0270(2) Uani 1 1 d . . . . .
N102 N -0.00028(18) 0.40884(19) 0.25129(15) 0.0193(6) Uani 1 1 d . . . . .
C102 C -0.0338(2) 0.4436(2) 0.18870(19) 0.0201(7) Uani 1 1 d . . . . .
S103 S 0.45083(6) 0.07727(7) 0.27373(5) 0.0279(2) Uani 1 1 d . . . . .
N103 N -0.03618(19) 0.42419(19) 0.38188(15) 0.0208(7) Uani 1 1 d . . . . .
C103 C -0.1040(2) 0.5004(2) 0.20877(19) 0.0210(8) Uani 1 1 d . . . . .
N104 N 0.08328(18) 0.33090(18) 0.35798(15) 0.0191(6) Uani 1 1 d . . . . .
C104 C -0.1554(2) 0.5517(2) 0.1677(2) 0.0271(9) Uani 1 1 d . . . . .
H104 H -0.151302 0.551294 0.115008 0.032 Uiso 1 1 calc R U . . .
N105 N 0.14340(19) 0.28677(18) 0.40022(15) 0.0193(6) Uani 1 1 d . . . . .
C105 C -0.2130(3) 0.6036(3) 0.2057(2) 0.0304(9) Uani 1 1 d . . . . .
H105 H -0.249628 0.639034 0.178647 0.037 Uiso 1 1 calc R U . . .
N106 N 0.1719(2) 0.26333(19) 0.53006(15) 0.0228(7) Uani 1 1 d . . . . .
C106 C -0.2183(3) 0.6050(2) 0.2835(2) 0.0293(9) Uani 1 1 d . . . . .
H106 H -0.257163 0.642735 0.308540 0.035 Uiso 1 1 calc R U . . .
N107 N 0.27206(19) 0.19270(19) 0.44725(15) 0.0199(6) Uani 1 1 d . . . . .
C107 C -0.1682(2) 0.5524(2) 0.3248(2) 0.0258(8) Uani 1 1 d . . . . .
H107 H -0.172822 0.552555 0.377397 0.031 Uiso 1 1 calc R U . . .
N108 N 0.38905(19) 0.1024(2) 0.40805(16) 0.0250(7) Uani 1 1 d . . . . .
C108 C -0.1108(2) 0.4992(2) 0.28635(19) 0.0213(8) Uani 1 1 d . . . . .
N109 N 0.32167(18) 0.17324(18) 0.30756(15) 0.0182(6) Uani 1 1 d . . . . .
C109 C -0.0467(2) 0.4414(2) 0.31097(19) 0.0210(8) Uani 1 1 d . . . . .
N110 N 0.33332(18) 0.17951(18) 0.23045(14) 0.0183(6) Uani 1 1 d . . . . .
C110 C 0.0256(2) 0.3723(2) 0.40156(18) 0.0207(8) Uani 1 1 d . . . . .
N111 N 0.42968(19) 0.1237(2) 0.13741(16) 0.0226(7) Uani 1 1 d . . . . .
C111 C 0.1286(2) 0.2957(2) 0.47434(18) 0.0220(8) Uani 1 1 d . . . . .
N112 N 0.32249(19) 0.21585(18) 0.08796(15) 0.0191(6) Uani 1 1 d . . . . .
C112 C 0.2383(2) 0.2147(2) 0.51577(18) 0.0205(8) Uani 1 1 d . . . . .
N113 N 0.24259(19) 0.29305(19) -0.00208(15) 0.0211(7) Uani 1 1 d . . . . .
C113 C 0.2843(2) 0.1720(2) 0.57305(19) 0.0213(8) Uani 1 1 d . . . . .
N114 N 0.18397(18) 0.30618(18) 0.12056(15) 0.0174(6) Uani 1 1 d . . . . .
C114 C 0.2722(2) 0.1704(2) 0.64969(19) 0.0239(8) Uani 1 1 d . . . . .
H114 H 0.229230 0.203583 0.673847 0.029 Uiso 1 1 calc R U . . .
N115 N 0.11283(18) 0.34576(18) 0.15529(15) 0.0177(6) Uani 1 1 d . . . . .
C115 C 0.3251(3) 0.1187(3) 0.6888(2) 0.0315(9) Uani 1 1 d . . . . .
H115 H 0.318211 0.116093 0.740929 0.038 Uiso 1 1 calc R U . . .
C116 C 0.3888(3) 0.0699(3) 0.6533(2) 0.0346(10) Uani 1 1 d . . . . .
H116 H 0.424356 0.034966 0.681777 0.042 Uiso 1 1 calc R U . . .
C117 C 0.4008(3) 0.0719(3) 0.5775(2) 0.0305(9) Uani 1 1 d . . . . .
H117 H 0.444345 0.039102 0.553622 0.037 Uiso 1 1 calc R U . . .
C118 C 0.3474(2) 0.1230(2) 0.53736(19) 0.0227(8) Uani 1 1 d . . . . .
C119 C 0.3387(2) 0.1377(2) 0.45924(19) 0.0223(8) Uani 1 1 d . . . . .
C120 C 0.3790(2) 0.1218(2) 0.33763(19) 0.0227(8) Uani 1 1 d . . . . .
C121 C 0.3999(2) 0.1333(2) 0.20558(19) 0.0223(8) Uani 1 1 d . . . . .
C122 C 0.3926(2) 0.1635(2) 0.08276(19) 0.0207(8) Uani 1 1 d . . . . .
C123 C 0.4213(2) 0.1564(2) 0.00753(19) 0.0219(8) Uani 1 1 d . . . . .
C124 C 0.4892(2) 0.1111(2) -0.0251(2) 0.0269(9) Uani 1 1 d . . . . .
H124 H 0.526236 0.077619 0.003425 0.032 Uiso 1 1 calc R U . . .
C125 C 0.4997(3) 0.1174(3) -0.1006(2) 0.0309(9) Uani 1 1 d . . . . .
H125 H 0.544537 0.086768 -0.124676 0.037 Uiso 1 1 calc R U . . .
C126 C 0.4460(3) 0.1677(3) -0.1421(2) 0.0294(9) Uani 1 1 d . . . . .
H126 H 0.455456 0.171303 -0.193682 0.035 Uiso 1 1 calc R U . . .
C127 C 0.3792(2) 0.2124(2) -0.10954(19) 0.0256(8) Uani 1 1 d . . . . .
H127 H 0.342581 0.246312 -0.138042 0.031 Uiso 1 1 calc R U . . .
C128 C 0.3672(2) 0.2061(2) -0.03376(19) 0.0216(8) Uani 1 1 d . . . . .
C129 C 0.3055(2) 0.2428(2) 0.01807(18) 0.0199(8) Uani 1 1 d . . . . .
C130 C 0.1863(2) 0.3209(2) 0.04780(18) 0.0200(7) Uani 1 1 d . . . . .
K31 K 0.07914(5) 0.82319(5) 0.13294(4) 0.02391(18) Uani 1 1 d . . . . .
O301 O 0.15297(18) 0.95082(17) 0.23830(13) 0.0292(6) Uani 1 1 d . . . . .
N301 N 0.0096(2) 0.8512(2) 0.28292(17) 0.0323(8) Uani 1 1 d . . . . .
C301 C 0.0800(3) 0.8879(3) 0.3334(2) 0.0351(10) Uani 1 1 d . . . . .
H30A H 0.125079 0.844414 0.336625 0.042 Uiso 1 1 calc R U . . .
H30B H 0.058121 0.900316 0.384192 0.042 Uiso 1 1 calc R U . . .
O302 O 0.19418(17) 0.94711(16) 0.08771(13) 0.0273(6) Uani 1 1 d . . . . .
N302 N 0.1583(2) 0.7965(2) -0.01494(17) 0.0287(7) Uani 1 1 d . . . . .
C302 C 0.1198(3) 0.9689(3) 0.3104(2) 0.0360(10) Uani 1 1 d . . . . .
H30C H 0.076263 1.014214 0.308860 0.043 Uiso 1 1 calc R U . . .
H30D H 0.166522 0.989808 0.347062 0.043 Uiso 1 1 calc R U . . .
O303 O 0.06307(18) 0.68492(17) 0.22279(14) 0.0334(7) Uani 1 1 d . . . . .
C303 C 0.1705(3) 1.0277(3) 0.2037(2) 0.0323(9) Uani 1 1 d . . . . .
H30E H 0.194844 1.072696 0.241542 0.039 Uiso 1 1 calc R U . . .
H30F H 0.116837 1.049290 0.181247 0.039 Uiso 1 1 calc R U . . .
O304 O 0.16638(18) 0.66865(17) 0.09710(14) 0.0313(6) Uani 1 1 d . . . . .
C304 C 0.2328(3) 1.0072(2) 0.1443(2) 0.0303(9) Uani 1 1 d . . . . .
H30G H 0.249432 1.060281 0.122230 0.036 Uiso 1 1 calc R U . . .
H30H H 0.285158 0.982604 0.166396 0.036 Uiso 1 1 calc R U . . .
O305 O -0.08180(17) 0.90267(18) 0.14538(15) 0.0330(7) Uani 1 1 d . . . . .
C305 C 0.2536(3) 0.9197(3) 0.0331(2) 0.0344(10) Uani 1 1 d . . . . .
H30I H 0.295987 0.881175 0.054570 0.041 Uiso 1 1 calc R U . . .
H30J H 0.284763 0.969987 0.017378 0.041 Uiso 1 1 calc R U . . .
O306 O -0.02359(18) 0.83597(17) 0.00485(14) 0.0310(6) Uani 1 1 d . . . . .
C306 C 0.2050(3) 0.8729(3) -0.0332(2) 0.0354(10) Uani 1 1 d . . . . .
H30K H 0.163802 0.912669 -0.054481 0.042 Uiso 1 1 calc R U . . .
H30L H 0.245885 0.855587 -0.072236 0.042 Uiso 1 1 calc R U . . .
C307 C -0.0205(3) 0.7701(3) 0.3077(2) 0.0412(11) Uani 1 1 d . . . . .
H30M H -0.073832 0.751542 0.278256 0.049 Uiso 1 1 calc R U . . .
H30N H -0.034820 0.780032 0.360965 0.049 Uiso 1 1 calc R U . . .
C308 C 0.0427(3) 0.6992(3) 0.2999(2) 0.0426(11) Uani 1 1 d . . . . .
H30O H 0.095224 0.715079 0.331351 0.051 Uiso 1 1 calc R U . . .
H30P H 0.017823 0.646083 0.316606 0.051 Uiso 1 1 calc R U . . .
C309 C 0.1209(3) 0.6167(3) 0.2108(2) 0.0369(10) Uani 1 1 d . . . . .
H30Q H 0.099272 0.565394 0.232873 0.044 Uiso 1 1 calc R U . . .
H30R H 0.177478 0.633351 0.235391 0.044 Uiso 1 1 calc R U . . .
C310 C 0.1295(3) 0.5964(3) 0.1281(2) 0.0351(10) Uani 1 1 d . . . . .
H31A H 0.166456 0.545888 0.118990 0.042 Uiso 1 1 calc R U . . .
H31B H 0.072442 0.582225 0.103406 0.042 Uiso 1 1 calc R U . . .
C311 C 0.1832(3) 0.6471(3) 0.0202(2) 0.0370(10) Uani 1 1 d . . . . .
H31C H 0.129739 0.626179 -0.007848 0.044 Uiso 1 1 calc R U . . .
H31D H 0.225609 0.600631 0.015938 0.044 Uiso 1 1 calc R U . . .
C312 C 0.2173(3) 0.7248(3) -0.0124(2) 0.0377(10) Uani 1 1 d . . . . .
H31E H 0.269848 0.745443 0.017228 0.045 Uiso 1 1 calc R U . . .
H31F H 0.234090 0.707196 -0.064118 0.045 Uiso 1 1 calc R U . . .
C313 C -0.0624(3) 0.9111(3) 0.2791(2) 0.0415(11) Uani 1 1 d . . . . .
H31G H -0.039101 0.970042 0.277395 0.050 Uiso 1 1 calc R U . . .
H31H H -0.094544 0.910529 0.325334 0.050 Uiso 1 1 calc R U . . .
C314 C -0.1234(3) 0.8898(3) 0.2123(2) 0.0430(11) Uani 1 1 d . . . . .
H31I H -0.143170 0.829251 0.210773 0.052 Uiso 1 1 calc R U . . .
H31J H -0.174136 0.926906 0.216518 0.052 Uiso 1 1 calc R U . . .
C315 C -0.1382(3) 0.8800(3) 0.0819(2) 0.0368(10) Uani 1 1 d . . . . .
H31K H -0.189663 0.916226 0.084951 0.044 Uiso 1 1 calc R U . . .
H31L H -0.157086 0.819259 0.081665 0.044 Uiso 1 1 calc R U . . .
C316 C -0.0947(3) 0.8919(3) 0.0112(2) 0.0378(10) Uani 1 1 d . . . . .
H31M H -0.135551 0.878994 -0.032386 0.045 Uiso 1 1 calc R U . . .
H31N H -0.074642 0.952275 0.011745 0.045 Uiso 1 1 calc R U . . .
C317 C 0.0132(3) 0.8356(3) -0.0660(2) 0.0326(9) Uani 1 1 d . . . . .
H31O H 0.034148 0.894117 -0.073214 0.039 Uiso 1 1 calc R U . . .
H31P H -0.030757 0.818072 -0.106324 0.039 Uiso 1 1 calc R U . . .
C318 C 0.0860(3) 0.7745(3) -0.0702(2) 0.0340(10) Uani 1 1 d . . . . .
H31Q H 0.063776 0.716448 -0.062720 0.041 Uiso 1 1 calc R U . . .
H31R H 0.107996 0.771786 -0.121184 0.041 Uiso 1 1 calc R U . . .
K21 K 0.38250(6) 0.66198(5) 0.38845(5) 0.0287(2) Uani 1 1 d . . . . .
O201 O 0.32197(19) 0.83076(18) 0.37898(15) 0.0376(7) Uani 1 1 d . . . . .
N201 N 0.3374(3) 0.7682(3) 0.53006(19) 0.0453(10) Uani 1 1 d . . . . .
C201 C 0.2991(3) 0.8480(3) 0.5096(3) 0.0507(13) Uani 1 1 d . . . . .
H20A H 0.302885 0.890714 0.554110 0.061 Uiso 1 1 calc R U . . .
H20B H 0.237559 0.836858 0.495858 0.061 Uiso 1 1 calc R U . . .
O202 O 0.38647(19) 0.73757(19) 0.25007(14) 0.0368(7) Uani 1 1 d . . . . .
N202 N 0.4252(2) 0.5547(2) 0.2451(2) 0.0420(9) Uani 1 1 d . . . . .
C202 C 0.3400(3) 0.8858(3) 0.4461(2) 0.0453(12) Uani 1 1 d . . . . .
H20C H 0.316998 0.943631 0.440378 0.054 Uiso 1 1 calc R U . . .
H20D H 0.402724 0.891556 0.456394 0.054 Uiso 1 1 calc R U . . .
O203 O 0.5036(2) 0.6864(2) 0.50833(17) 0.0463(8) Uani 1 1 d . . . . .
C203 C 0.3492(3) 0.8702(3) 0.3156(2) 0.0422(11) Uani 1 1 d . . . . .
H20E H 0.411244 0.884408 0.321882 0.051 Uiso 1 1 calc R U . . .
H20F H 0.317766 0.924053 0.310821 0.051 Uiso 1 1 calc R U . . .
O204 O 0.53816(19) 0.5680(2) 0.38432(19) 0.0469(8) Uani 1 1 d . . . . .
C204 C 0.3320(3) 0.8095(3) 0.2471(2) 0.0424(11) Uani 1 1 d . . . . .
H20G H 0.271296 0.790038 0.244113 0.051 Uiso 1 1 calc R U . . .
H20H H 0.342833 0.838881 0.201830 0.051 Uiso 1 1 calc R U . . .
O205 O 0.2487(2) 0.6087(2) 0.47640(17) 0.0459(8) Uani 1 1 d . . . . .
C205 C 0.3809(3) 0.6834(3) 0.1816(2) 0.0464(12) Uani 1 1 d . . . . .
H20I H 0.394393 0.716981 0.139405 0.056 Uiso 1 1 calc R U . . .
H20J H 0.321980 0.659456 0.172385 0.056 Uiso 1 1 calc R U . . .
O206 O 0.2780(2) 0.52384(19) 0.33361(17) 0.0441(8) Uani 1 1 d . . . . .
C206 C 0.4431(3) 0.6122(3) 0.1866(3) 0.0520(13) Uani 1 1 d . . . . .
H20K H 0.442568 0.577524 0.137431 0.062 Uiso 1 1 calc R U . . .
H20L H 0.501431 0.637397 0.196845 0.062 Uiso 1 1 calc R U . . .
C207 C 0.4171(4) 0.7871(4) 0.5763(3) 0.0547(14) Uani 1 1 d . . . . .
H20M H 0.402033 0.808401 0.627730 0.066 Uiso 1 1 calc R U . . .
H20N H 0.449124 0.833640 0.555496 0.066 Uiso 1 1 calc R U . . .
C208 C 0.4741(4) 0.7121(3) 0.5807(3) 0.0568(14) Uani 1 1 d . . . . .
H20O H 0.523549 0.727732 0.616131 0.068 Uiso 1 1 calc R U . . .
H20P H 0.442228 0.663916 0.599349 0.068 Uiso 1 1 calc R U . . .
C209 C 0.5693(3) 0.6248(3) 0.5103(3) 0.0568(14) Uani 1 1 d . . . . .
H20Q H 0.546144 0.570815 0.526777 0.068 Uiso 1 1 calc R U . . .
H20R H 0.616092 0.646586 0.546618 0.068 Uiso 1 1 calc R U . . .
C210 C 0.6032(3) 0.6079(4) 0.4343(3) 0.0579(14) Uani 1 1 d . . . . .
H21A H 0.622012 0.662663 0.416151 0.069 Uiso 1 1 calc R U . . .
H21B H 0.653401 0.570060 0.436457 0.069 Uiso 1 1 calc R U . . .
C211 C 0.5679(3) 0.5508(4) 0.3103(3) 0.0576(14) Uani 1 1 d . . . . .
H21C H 0.620362 0.516039 0.311899 0.069 Uiso 1 1 calc R U . . .
H21D H 0.582357 0.605481 0.289860 0.069 Uiso 1 1 calc R U . . .
C212 C 0.5004(3) 0.5034(4) 0.2608(3) 0.0594(15) Uani 1 1 d . . . . .
H21E H 0.525472 0.483008 0.212765 0.071 Uiso 1 1 calc R U . . .
H21F H 0.481908 0.452237 0.284784 0.071 Uiso 1 1 calc R U . . .
C213 C 0.2763(4) 0.7211(4) 0.5715(3) 0.0619(16) Uani 1 1 d . . . . .
H21G H 0.248670 0.762419 0.607752 0.074 Uiso 1 1 calc R U . . .
H21H H 0.308286 0.680051 0.600472 0.074 Uiso 1 1 calc R U . . .
C214 C 0.2088(3) 0.6734(4) 0.5231(3) 0.0602(15) Uani 1 1 d . . . . .
H21I H 0.167205 0.646939 0.554362 0.072 Uiso 1 1 calc R U . . .
H21J H 0.177692 0.713046 0.492030 0.072 Uiso 1 1 calc R U . . .
C215 C 0.1867(3) 0.5540(3) 0.4351(3) 0.0535(14) Uani 1 1 d . . . . .
H21K H 0.150523 0.587500 0.402124 0.064 Uiso 1 1 calc R U . . .
H21L H 0.149283 0.527328 0.469765 0.064 Uiso 1 1 calc R U . . .
C216 C 0.2313(4) 0.4875(3) 0.3900(3) 0.0596(15) Uani 1 1 d . . . . .
H21M H 0.271323 0.457848 0.422894 0.071 Uiso 1 1 calc R U . . .
H21N H 0.189075 0.444539 0.365941 0.071 Uiso 1 1 calc R U . . .
C217 C 0.3120(4) 0.4588(3) 0.2836(3) 0.0579(14) Uani 1 1 d . . . . .
H21O H 0.265647 0.418150 0.263224 0.070 Uiso 1 1 calc R U . . .
H21P H 0.355487 0.426385 0.310675 0.070 Uiso 1 1 calc R U . . .
C218 C 0.3517(3) 0.4984(3) 0.2213(3) 0.0540(14) Uani 1 1 d . . . . .
H21Q H 0.370348 0.452143 0.184369 0.065 Uiso 1 1 calc R U . . .
H21R H 0.307867 0.531940 0.195802 0.065 Uiso 1 1 calc R U . . .
Cl41 Cl 0.85279(10) 0.12693(11) 0.24997(9) 0.0630(5) Uani 0.888(2) 1 d D U P A 1
C41 C 0.7707(3) 0.1943(3) 0.2338(3) 0.0342(6) Uani 0.888(2) 1 d D U P A 1
Cl42 Cl 0.66691(11) 0.05618(10) 0.18903(9) 0.0470(4) Uani 0.888(2) 1 d D U P A 1
C42 C 0.6885(3) 0.1647(3) 0.2078(3) 0.0346(5) Uani 0.888(2) 1 d D U P A 1
C43 C 0.6249(3) 0.2214(3) 0.1977(2) 0.0349(6) Uani 0.888(2) 1 d D U P A 1
H43 H 0.568699 0.200859 0.182286 0.042 Uiso 0.888(2) 1 calc R U P A 1
C44 C 0.6418(3) 0.3105(3) 0.2099(3) 0.0350(5) Uani 0.888(2) 1 d D U P A 1
H44 H 0.596913 0.349629 0.202445 0.042 Uiso 0.888(2) 1 calc R U P A 1
C45 C 0.7228(3) 0.3414(3) 0.2324(3) 0.0340(5) Uani 0.888(2) 1 d D U P A 1
H45 H 0.734202 0.401512 0.239210 0.041 Uiso 0.888(2) 1 calc R U P A 1
C46 C 0.7870(3) 0.2846(4) 0.2451(2) 0.0347(5) Uani 0.888(2) 1 d D U P A 1
H46 H 0.842699 0.305647 0.261472 0.042 Uiso 0.888(2) 1 calc R U P A 1
Cl52 Cl -0.03216(15) 1.12967(11) 0.42884(12) 0.0483(6) Uani 0.5 1 d G . P B -1
Cl51 Cl -0.15327(13) 0.98186(13) 0.47703(13) 0.0485(6) Uani 0.5 1 d G . P B -1
C51 C -0.04417(13) 0.98406(12) 0.49909(12) 0.0433(11) Uani 0.5 1 d G U P B -1
C52 C 0.00801(11) 1.04846(13) 0.47846(12) 0.0433(11) Uani 0.5 1 d G U P B -1
C53 C 0.09462(11) 1.0499(2) 0.49780(18) 0.0438(11) Uani 0.5 1 d G U P B -1
H53 H 0.130711 1.094079 0.483175 0.053 Uiso 0.5 1 calc R U P B -1
C54 C 0.12850(15) 0.9867(3) 0.5385(2) 0.0441(11) Uani 0.5 1 d G U P B -1
H54 H 0.187936 0.988071 0.552587 0.053 Uiso 0.5 1 calc R U P B -1
C55 C 0.0768(2) 0.9216(2) 0.5590(2) 0.0443(11) Uani 0.5 1 d G U P B -1
H55 H 0.100663 0.877951 0.586499 0.053 Uiso 0.5 1 calc R U P B -1
C56 C -0.0097(2) 0.92001(17) 0.53933(18) 0.0440(11) Uani 0.5 1 d G U P B -1
H56 H -0.045645 0.875286 0.553286 0.053 Uiso 0.5 1 calc R U P B -1
Cl62 Cl 0.63921(14) 0.51752(17) 1.05783(16) 0.0691(8) Uani 0.5 1 d G . P C -1
Cl61 Cl 0.51259(18) 0.35555(12) 1.04046(15) 0.0656(8) Uani 0.5 1 d G . P C -1
C61 C 0.48318(13) 0.45181(13) 1.00729(13) 0.0433(11) Uani 0.5 1 d G U P C -1
C62 C 0.53842(15) 0.52172(12) 1.01459(14) 0.0437(11) Uani 0.5 1 d G U P C -1
C63 C 0.5143(2) 0.59738(14) 0.9865(2) 0.0441(11) Uani 0.5 1 d G U P C -1
H63 H 0.552290 0.645764 0.991956 0.053 Uiso 0.5 1 calc R U P C -1
C64 C 0.4347(3) 0.6024(2) 0.9506(3) 0.0443(11) Uani 0.5 1 d G U P C -1
H64 H 0.418322 0.654139 0.930517 0.053 Uiso 0.5 1 calc R U P C -1
C65 C 0.3787(2) 0.5329(3) 0.9435(2) 0.0440(11) Uani 0.5 1 d G U P C -1
H65 H 0.323780 0.536986 0.919160 0.053 Uiso 0.5 1 calc R U P C -1
C66 C 0.40275(15) 0.4573(2) 0.97183(19) 0.0436(11) Uani 0.5 1 d G U P C -1
H66 H 0.364431 0.409166 0.967099 0.052 Uiso 0.5 1 calc R U P C -1
Cl71 Cl 0.8804(7) 0.2293(9) 0.2770(7) 0.0637(12) Uani 0.112(2) 1 d D U P A 2
C71 C 0.7773(13) 0.2290(17) 0.242(2) 0.0344(6) Uani 0.112(2) 1 d D U P A 2
C72 C 0.7060(17) 0.1771(13) 0.224(2) 0.0346(6) Uani 0.112(2) 1 d D U P A 2
C76 C 0.7581(19) 0.3225(17) 0.2488(19) 0.0345(6) Uani 0.112(2) 1 d D U P A 2
H76 H 0.796996 0.362290 0.276256 0.041 Uiso 0.112(2) 1 calc R U P A 2
Cl72 Cl 0.6935(11) 0.0650(9) 0.2184(8) 0.0514(12) Uani 0.112(2) 1 d D U P A 2
C73 C 0.6374(19) 0.2059(16) 0.1819(18) 0.0348(6) Uani 0.112(2) 1 d D U P A 2
H73 H 0.598158 0.166338 0.154650 0.042 Uiso 0.112(2) 1 calc R U P A 2
C75 C 0.691(2) 0.3490(17) 0.218(2) 0.0345(6) Uani 0.112(2) 1 d D U P A 2
H75 H 0.682725 0.409278 0.220864 0.041 Uiso 0.112(2) 1 calc R U P A 2
C74 C 0.6275(19) 0.2956(17) 0.180(2) 0.0347(6) Uani 0.112(2) 1 d D U P A 2
H74 H 0.579629 0.318363 0.154862 0.042 Uiso 0.112(2) 1 calc R U P A 2

loop_
_atom_site_aniso_label
_atom_site_aniso_U_11
_atom_site_aniso_U_22
_atom_site_aniso_U_33
_atom_site_aniso_U_23
_atom_site_aniso_U_13
_atom_site_aniso_U_12
Co11 0.0241(3) 0.0253(3) 0.0164(2) 0.00319(19) 0.0054(2) 0.0041(2)
Co12 0.0219(3) 0.0235(3) 0.0157(2) 0.00268(18) 0.0053(2) 0.0044(2)
Co13 0.0233(3) 0.0237(3) 0.0161(2) 0.00289(19) 0.0053(2) 0.0034(2)
S101 0.0290(5) 0.0270(5) 0.0141(4) 0.0045(3) 0.0057(4) 0.0086(4)
O101 0.0255(14) 0.0302(14) 0.0129(11) 0.0030(10) 0.0051(10) 0.0094(12)
N101 0.0231(16) 0.0238(16) 0.0174(15) 0.0038(12) 0.0051(13) 0.0041(13)
C101 0.025(2) 0.0203(18) 0.0114(16) -0.0007(13) 0.0027(14) -0.0014(15)
S102 0.0312(5) 0.0357(6) 0.0158(4) 0.0064(4) 0.0085(4) 0.0146(4)
N102 0.0184(15) 0.0246(16) 0.0156(14) 0.0034(12) 0.0041(12) 0.0023(13)
C102 0.0206(19) 0.0192(18) 0.0210(18) 0.0037(14) 0.0026(15) 0.0000(15)
S103 0.0259(5) 0.0408(6) 0.0191(4) 0.0091(4) 0.0086(4) 0.0152(5)
N103 0.0209(16) 0.0235(16) 0.0187(15) 0.0024(12) 0.0050(12) 0.0057(13)
C103 0.0222(19) 0.0213(19) 0.0204(18) 0.0048(14) 0.0052(15) 0.0027(16)
N104 0.0186(15) 0.0231(16) 0.0158(14) 0.0015(11) 0.0034(12) 0.0048(13)
C104 0.029(2) 0.031(2) 0.0235(19) 0.0094(16) 0.0048(16) 0.0060(18)
N105 0.0214(16) 0.0232(16) 0.0137(14) 0.0023(11) 0.0032(12) 0.0036(13)
C105 0.025(2) 0.035(2) 0.032(2) 0.0109(17) 0.0038(17) 0.0098(18)
N106 0.0283(17) 0.0270(17) 0.0140(14) 0.0044(12) 0.0056(13) 0.0075(14)
C106 0.029(2) 0.027(2) 0.032(2) 0.0015(16) 0.0071(17) 0.0105(18)
N107 0.0207(16) 0.0240(16) 0.0156(14) 0.0037(12) 0.0045(12) 0.0008(13)
C107 0.024(2) 0.033(2) 0.0206(18) 0.0024(15) 0.0077(16) 0.0026(17)
N108 0.0237(17) 0.0359(19) 0.0170(15) 0.0082(13) 0.0040(13) 0.0113(15)
C108 0.0205(19) 0.026(2) 0.0181(17) 0.0037(14) 0.0030(15) -0.0005(16)
N109 0.0187(15) 0.0240(16) 0.0124(13) 0.0024(11) 0.0037(12) 0.0018(13)
C109 0.0221(19) 0.0214(19) 0.0204(18) 0.0034(14) 0.0049(15) 0.0026(16)
N110 0.0189(15) 0.0256(16) 0.0109(13) 0.0029(11) 0.0051(12) 0.0000(13)
C110 0.026(2) 0.0221(19) 0.0147(17) 0.0013(13) 0.0047(15) 0.0005(16)
N111 0.0206(16) 0.0307(17) 0.0175(15) 0.0033(12) 0.0076(13) 0.0062(14)
C111 0.026(2) 0.0255(19) 0.0153(17) 0.0014(14) 0.0079(15) 0.0038(16)
N112 0.0205(16) 0.0223(16) 0.0147(14) 0.0014(11) 0.0037(12) 0.0007(13)
C112 0.025(2) 0.0210(19) 0.0165(17) 0.0020(13) 0.0044(15) 0.0017(16)
N113 0.0253(17) 0.0253(17) 0.0129(14) 0.0002(12) 0.0061(12) 0.0024(14)
C113 0.0218(19) 0.026(2) 0.0170(17) 0.0059(14) 0.0024(15) 0.0015(16)
N114 0.0190(15) 0.0217(15) 0.0120(13) 0.0013(11) 0.0054(12) 0.0020(13)
C114 0.026(2) 0.027(2) 0.0194(18) 0.0036(15) 0.0043(15) 0.0005(17)
N115 0.0191(15) 0.0184(15) 0.0161(14) 0.0016(11) 0.0056(12) 0.0039(12)
C115 0.034(2) 0.043(2) 0.0185(18) 0.0068(17) 0.0046(17) 0.008(2)
C116 0.034(2) 0.049(3) 0.024(2) 0.0150(18) 0.0032(18) 0.017(2)
C117 0.032(2) 0.041(2) 0.0199(19) 0.0069(16) 0.0049(17) 0.0120(19)
C118 0.023(2) 0.027(2) 0.0183(17) 0.0038(14) 0.0029(15) 0.0014(16)
C119 0.023(2) 0.027(2) 0.0173(17) 0.0054(14) 0.0008(15) 0.0022(16)
C120 0.0201(19) 0.029(2) 0.0188(18) 0.0017(15) 0.0049(15) 0.0051(16)
C121 0.0190(19) 0.030(2) 0.0189(18) 0.0044(15) 0.0042(15) 0.0048(16)
C122 0.0207(19) 0.0237(19) 0.0183(17) 0.0027(14) 0.0063(15) -0.0001(16)
C123 0.023(2) 0.0239(19) 0.0190(17) 0.0009(14) 0.0076(15) 0.0027(16)
C124 0.025(2) 0.032(2) 0.0247(19) 0.0012(16) 0.0090(16) 0.0057(17)
C125 0.029(2) 0.039(2) 0.024(2) -0.0018(17) 0.0114(17) 0.0064(19)
C126 0.033(2) 0.041(2) 0.0150(18) 0.0015(16) 0.0084(16) 0.0026(19)
C127 0.029(2) 0.033(2) 0.0151(17) 0.0017(15) 0.0044(15) 0.0040(18)
C128 0.0200(19) 0.0235(19) 0.0211(18) -0.0007(14) 0.0053(15) -0.0011(16)
C129 0.026(2) 0.0206(18) 0.0135(16) 0.0021(13) 0.0074(15) 0.0016(16)
C130 0.0228(19) 0.0204(19) 0.0166(17) 0.0010(13) 0.0017(15) 0.0000(15)
K31 0.0274(4) 0.0266(4) 0.0178(4) -0.0004(3) 0.0069(3) -0.0008(4)
O301 0.0400(17) 0.0293(15) 0.0181(13) -0.0022(11) 0.0083(12) -0.0060(13)
N301 0.036(2) 0.037(2) 0.0236(17) -0.0048(14) 0.0098(15) -0.0057(16)
C301 0.042(3) 0.046(3) 0.0172(19) -0.0010(17) 0.0083(18) -0.007(2)
O302 0.0309(15) 0.0316(15) 0.0191(13) -0.0007(11) 0.0062(11) -0.0069(12)
N302 0.0327(19) 0.0327(19) 0.0201(16) -0.0037(13) 0.0090(14) -0.0069(15)
C302 0.041(3) 0.050(3) 0.0154(19) -0.0097(17) 0.0071(18) -0.008(2)
O303 0.0421(17) 0.0322(16) 0.0271(14) 0.0065(12) 0.0069(13) -0.0010(14)
C303 0.041(3) 0.028(2) 0.027(2) -0.0019(16) 0.0054(18) -0.0087(19)
O304 0.0388(17) 0.0263(15) 0.0278(14) -0.0049(11) 0.0070(12) -0.0004(13)
C304 0.042(3) 0.025(2) 0.0231(19) -0.0006(15) 0.0039(18) -0.0127(18)
O305 0.0259(15) 0.0399(17) 0.0317(15) -0.0062(12) 0.0047(12) -0.0015(13)
C305 0.033(2) 0.044(3) 0.026(2) -0.0036(17) 0.0102(18) -0.010(2)
O306 0.0350(16) 0.0356(16) 0.0225(13) 0.0020(11) 0.0022(12) 0.0028(13)
C306 0.039(3) 0.049(3) 0.0172(19) -0.0032(17) 0.0099(18) -0.014(2)
C307 0.051(3) 0.045(3) 0.029(2) 0.0022(19) 0.020(2) -0.011(2)
C308 0.060(3) 0.044(3) 0.025(2) 0.0089(18) 0.008(2) -0.016(2)
C309 0.047(3) 0.029(2) 0.036(2) 0.0083(18) 0.001(2) -0.003(2)
C310 0.040(3) 0.024(2) 0.041(2) 0.0024(17) 0.000(2) -0.0013(19)
C311 0.044(3) 0.034(2) 0.031(2) -0.0101(18) 0.009(2) 0.009(2)
C312 0.038(3) 0.047(3) 0.026(2) -0.0068(18) 0.0124(19) 0.002(2)
C313 0.037(3) 0.056(3) 0.030(2) -0.011(2) 0.013(2) 0.006(2)
C314 0.033(3) 0.058(3) 0.037(2) -0.003(2) 0.017(2) 0.004(2)
C315 0.028(2) 0.043(3) 0.037(2) -0.0028(19) -0.0024(19) 0.004(2)
C316 0.038(3) 0.038(3) 0.037(2) 0.0031(19) -0.007(2) 0.008(2)
C317 0.043(3) 0.032(2) 0.023(2) 0.0026(16) -0.0016(18) -0.010(2)
C318 0.044(3) 0.038(2) 0.0199(19) -0.0052(16) 0.0103(18) -0.007(2)
K21 0.0285(5) 0.0306(5) 0.0274(4) 0.0019(3) 0.0079(4) -0.0025(4)
O201 0.0480(19) 0.0320(16) 0.0330(16) 0.0010(12) 0.0103(14) 0.0008(14)
N201 0.053(3) 0.057(3) 0.0253(19) -0.0014(17) 0.0110(18) -0.012(2)
C201 0.055(3) 0.055(3) 0.039(3) -0.017(2) 0.011(2) 0.003(3)
O202 0.0392(17) 0.0485(18) 0.0238(14) 0.0050(12) 0.0111(13) 0.0043(15)
N202 0.039(2) 0.042(2) 0.042(2) -0.0139(17) 0.0085(18) 0.0074(18)
C202 0.057(3) 0.035(3) 0.042(3) -0.009(2) 0.005(2) 0.000(2)
O203 0.048(2) 0.047(2) 0.0432(19) 0.0080(15) -0.0097(15) -0.0057(16)
C203 0.047(3) 0.035(3) 0.046(3) 0.012(2) 0.008(2) 0.001(2)
O204 0.0261(17) 0.049(2) 0.065(2) -0.0003(16) 0.0012(16) 0.0020(15)
C204 0.047(3) 0.048(3) 0.035(2) 0.017(2) 0.007(2) 0.004(2)
O205 0.0346(18) 0.060(2) 0.0437(18) 0.0096(16) 0.0077(15) -0.0145(16)
C205 0.050(3) 0.060(3) 0.029(2) 0.003(2) 0.014(2) 0.000(3)
O206 0.047(2) 0.0344(17) 0.0504(19) 0.0040(14) 0.0030(16) -0.0113(15)
C206 0.051(3) 0.070(4) 0.035(3) -0.009(2) 0.020(2) 0.008(3)
C207 0.065(4) 0.066(4) 0.029(2) -0.007(2) -0.006(2) -0.007(3)
C208 0.077(4) 0.061(3) 0.031(3) 0.006(2) -0.014(3) -0.012(3)
C209 0.052(3) 0.048(3) 0.068(4) 0.012(3) -0.025(3) -0.010(3)
C210 0.034(3) 0.057(3) 0.082(4) 0.008(3) -0.009(3) -0.001(3)
C211 0.030(3) 0.071(4) 0.073(4) 0.002(3) 0.015(3) 0.013(3)
C212 0.051(3) 0.061(4) 0.064(3) -0.016(3) 0.011(3) 0.024(3)
C213 0.067(4) 0.090(4) 0.029(3) 0.000(3) 0.021(3) -0.013(3)
C214 0.048(3) 0.084(4) 0.053(3) 0.011(3) 0.032(3) -0.005(3)
C215 0.039(3) 0.066(4) 0.060(3) 0.024(3) 0.004(2) -0.017(3)
C216 0.061(4) 0.044(3) 0.075(4) 0.020(3) -0.003(3) -0.024(3)
C217 0.058(4) 0.035(3) 0.077(4) -0.009(3) -0.004(3) -0.008(3)
C218 0.059(3) 0.044(3) 0.054(3) -0.023(2) 0.001(3) 0.009(3)
Cl41 0.0535(9) 0.0778(11) 0.0620(9) 0.0311(8) -0.0052(7) 0.0169(8)
C41 0.0407(13) 0.0398(12) 0.0220(11) -0.0017(9) 0.0098(10) -0.0014(11)
Cl42 0.0588(11) 0.0384(7) 0.0457(10) 0.0074(7) 0.0169(8) -0.0068(7)
C42 0.0410(13) 0.0401(12) 0.0225(11) -0.0019(9) 0.0102(10) -0.0014(10)
C43 0.0408(13) 0.0403(12) 0.0232(11) -0.0027(9) 0.0104(10) -0.0013(10)
C44 0.0411(12) 0.0401(12) 0.0234(11) -0.0031(9) 0.0099(10) -0.0006(10)
C45 0.0404(13) 0.0391(12) 0.0221(11) -0.0028(9) 0.0099(10) -0.0009(10)
C46 0.0410(13) 0.0401(12) 0.0227(11) -0.0027(9) 0.0098(10) -0.0013(10)
Cl52 0.0615(16) 0.0372(13) 0.0467(13) 0.0029(10) 0.0094(12) -0.0001(12)
Cl51 0.0410(14) 0.0510(15) 0.0505(14) -0.0170(11) 0.0179(11) -0.0133(11)
C51 0.049(3) 0.047(3) 0.031(2) -0.016(2) 0.012(2) 0.001(2)
C52 0.049(3) 0.047(3) 0.031(2) -0.016(2) 0.012(2) 0.001(2)
C53 0.050(3) 0.047(3) 0.031(2) -0.016(2) 0.011(2) 0.001(2)
C54 0.050(3) 0.047(3) 0.032(2) -0.017(2) 0.011(2) 0.002(2)
C55 0.050(3) 0.048(3) 0.032(2) -0.016(2) 0.011(2) 0.002(2)
C56 0.050(3) 0.047(3) 0.032(2) -0.016(2) 0.011(2) 0.002(2)
Cl62 0.0422(16) 0.080(2) 0.078(2) -0.0269(17) 0.0021(14) -0.0102(15)
Cl61 0.087(2) 0.0417(15) 0.0650(17) 0.0063(12) -0.0298(16) -0.0051(15)
C61 0.053(3) 0.044(3) 0.032(2) -0.005(2) 0.013(2) -0.004(2)
C62 0.054(3) 0.044(3) 0.032(2) -0.005(2) 0.014(2) -0.004(2)
C63 0.054(3) 0.045(3) 0.033(2) -0.005(2) 0.013(2) -0.004(2)
C64 0.054(3) 0.045(3) 0.033(2) -0.005(2) 0.013(2) -0.003(2)
C65 0.054(3) 0.045(3) 0.033(2) -0.004(2) 0.013(2) -0.003(2)
C66 0.053(3) 0.044(3) 0.033(2) -0.005(2) 0.013(2) -0.004(2)
Cl71 0.054(2) 0.080(2) 0.061(2) 0.028(2) -0.004(2) 0.011(2)
C71 0.0408(13) 0.0398(12) 0.0224(11) -0.0024(9) 0.0099(10) -0.0012(10)
C72 0.0409(13) 0.0400(12) 0.0226(11) -0.0022(10) 0.0101(10) -0.0013(11)
C76 0.0408(13) 0.0397(12) 0.0227(11) -0.0028(10) 0.0099(10) -0.0010(11)
Cl72 0.064(2) 0.041(2) 0.051(2) 0.006(2) 0.015(2) -0.007(2)
C73 0.0409(13) 0.0401(12) 0.0229(11) -0.0026(10) 0.0101(10) -0.0011(11)
C75 0.0408(13) 0.0397(12) 0.0227(11) -0.0029(10) 0.0100(10) -0.0010(11)
C74 0.0408(13) 0.0399(12) 0.0229(11) -0.0029(10) 0.0100(10) -0.0010(11)

loop_
_atom_type_symbol
_atom_type_description
_atom_type_scat_dispersion_real
_atom_type_scat_dispersion_imag
_atom_type_scat_source
C C 0.0033 0.0016 'International Tables Vol C Tables 4.2.6.8 and 6.1.1.4'
H H 0.0000 0.0000 'International Tables Vol C Tables 4.2.6.8 and 6.1.1.4'
Cl Cl 0.1484 0.1585 'International Tables Vol C Tables 4.2.6.8 and 6.1.1.4'
Co Co 0.3494 0.9721 'International Tables Vol C Tables 4.2.6.8 and 6.1.1.4'
K K 0.2009 0.2494 'International Tables Vol C Tables 4.2.6.8 and 6.1.1.4'
N N 0.0061 0.0033 'International Tables Vol C Tables 4.2.6.8 and 6.1.1.4'
O O 0.0106 0.0060 'International Tables Vol C Tables 4.2.6.8 and 6.1.1.4'
S S 0.1246 0.1234 'International Tables Vol C Tables 4.2.6.8 and 6.1.1.4'

loop_
_exptl_crystal_face_index_h
_exptl_crystal_face_index_k
_exptl_crystal_face_index_l
_exptl_crystal_face_perp_dist
-1 -1 0 0.0354
1 1 0 0.0521
1 -1 2 0.1410
-1 1 -2 0.1164
-1 2 2 0.1526
1 -2 -2 0.2018
1 -2 -1 0.1670

loop_
_geom_angle_atom_site_label_1
_geom_angle_atom_site_label_2
_geom_angle_atom_site_label_3
_geom_angle
_geom_angle_site_symmetry_1
_geom_angle_site_symmetry_3
_geom_angle_publ_flag
N102 Co11 O101 178.69(13) . . ?
N104 Co11 O101 89.51(11) . . ?
N104 Co11 N102 90.41(12) . . ?
N115 Co11 O101 89.73(11) . . ?
N115 Co11 N102 90.30(12) . . ?
N115 Co11 N104 177.17(14) . . ?
N105 Co12 O101 89.80(11) . . ?
N105 Co12 N107 90.49(12) . . ?
N107 Co12 O101 179.53(12) . . ?
N109 Co12 O101 89.57(11) . . ?
N109 Co12 N105 179.35(12) . . ?
N109 Co12 N107 90.14(12) . . ?
O101 Co13 N112 177.88(12) . . ?
N110 Co13 O101 89.15(11) . . ?
N110 Co13 N112 90.52(12) . . ?
N114 Co13 O101 90.14(11) . . ?
N114 Co13 N110 179.23(12) . . ?
N114 Co13 N112 90.17(12) . . ?
C130 S101 C101 88.70(16) . . ?
Co12 O101 Co11 119.90(11) . . ?
Co12 O101 Co13 120.15(12) . . ?
Co13 O101 Co11 119.60(12) . . ?
C102 N101 C101 119.8(3) . . ?
N101 C101 S101 117.5(3) . . ?
N101 C101 N115 128.8(3) . . ?
N115 C101 S101 113.7(2) . . ?
C110 S102 C111 88.49(16) . . ?
C102 N102 Co11 126.6(2) . . ?
C102 N102 C109 106.8(3) . . ?
C109 N102 Co11 126.5(2) . . ?
N101 C102 N102 126.9(3) . . ?
N101 C102 C103 122.7(3) . . ?
N102 C102 C103 110.2(3) . . ?
C121 S103 C120 88.37(16) . . ?
C110 N103 C109 119.9(3) . . ?
C104 C103 C102 132.6(3) . . ?
C104 C103 C108 121.6(3) . . ?
C108 C103 C102 105.8(3) . . ?
N105 N104 Co11 120.2(2) . . ?
C110 N104 Co11 127.4(2) . . ?
C110 N104 N105 112.1(3) . . ?
C103 C104 H104 121.1 . . ?
C105 C104 C103 117.9(3) . . ?
C105 C104 H104 121.1 . . ?
N104 N105 Co12 120.6(2) . . ?
C111 N105 Co12 127.3(2) . . ?
C111 N105 N104 112.1(3) . . ?
C104 C105 H105 119.5 . . ?
C104 C105 C106 121.0(3) . . ?
C106 C105 H105 119.5 . . ?
C112 N106 C111 119.7(3) . . ?
C105 C106 H106 119.3 . . ?
C107 C106 C105 121.4(3) . . ?
C107 C106 H106 119.3 . . ?
C112 N107 Co12 126.2(2) . . ?
C112 N107 C119 106.9(3) . . ?
C119 N107 Co12 126.9(2) . . ?
C106 C107 H107 121.2 . . ?
C106 C107 C108 117.6(3) . . ?
C108 C107 H107 121.2 . . ?
C119 N108 C120 119.5(3) . . ?
C103 C108 C109 106.8(3) . . ?
C107 C108 C103 120.5(3) . . ?
C107 C108 C109 132.6(3) . . ?
N110 N109 Co12 120.2(2) . . ?
C120 N109 Co12 127.5(2) . . ?
C120 N109 N110 112.3(3) . . ?
N102 C109 C108 110.4(3) . . ?
N103 C109 N102 127.0(3) . . ?
N103 C109 C108 122.7(3) . . ?
N109 N110 Co13 120.6(2) . . ?
C121 N110 Co13 127.3(2) . . ?
C121 N110 N109 112.1(3) . . ?
N103 C110 S102 117.5(2) . . ?
N103 C110 N104 128.6(3) . . ?
N104 C110 S102 113.8(3) . . ?
C121 N111 C122 120.0(3) . . ?
N105 C111 S102 113.5(3) . . ?
N106 C111 S102 117.9(2) . . ?
N106 C111 N105 128.6(3) . . ?
C122 N112 Co13 126.3(2) . . ?
C129 N112 Co13 126.5(2) . . ?
C129 N112 C122 107.2(3) . . ?
N106 C112 N107 127.5(3) . . ?
N106 C112 C113 122.5(3) . . ?
N107 C112 C113 109.9(3) . . ?
C129 N113 C130 119.6(3) . . ?
C114 C113 C112 131.7(3) . . ?
C118 C113 C112 106.8(3) . . ?
C118 C113 C114 121.3(3) . . ?
N115 N114 Co13 120.07(19) . . ?
C130 N114 Co13 128.0(2) . . ?
C130 N114 N115 111.9(3) . . ?
C113 C114 H114 121.2 . . ?
C115 C114 C113 117.5(3) . . ?
C115 C114 H114 121.2 . . ?
C101 N115 Co11 127.5(2) . . ?
C101 N115 N114 112.1(3) . . ?
N114 N115 Co11 120.4(2) . . ?
C114 C115 H115 119.3 . . ?
C114 C115 C116 121.3(3) . . ?
C116 C115 H115 119.3 . . ?
C115 C116 H116 119.4 . . ?
C117 C116 C115 121.1(4) . . ?
C117 C116 H116 119.4 . . ?
C116 C117 H117 121.0 . . ?
C116 C117 C118 118.1(3) . . ?
C118 C117 H117 121.0 . . ?
C113 C118 C119 106.0(3) . . ?
C117 C118 C113 120.7(3) . . ?
C117 C118 C119 133.3(3) . . ?
N107 C119 C118 110.4(3) . . ?
N108 C119 N107 126.4(3) . . ?
N108 C119 C118 123.1(3) . . ?
N108 C120 S103 117.2(3) . . ?
N108 C120 N109 129.2(3) . . ?
N109 C120 S103 113.5(2) . . ?
N110 C121 S103 113.7(2) . . ?
N111 C121 S103 117.1(3) . . ?
N111 C121 N110 129.1(3) . . ?
N111 C122 N112 126.7(3) . . ?
N111 C122 C123 123.3(3) . . ?
N112 C122 C123 110.0(3) . . ?
C124 C123 C122 131.3(3) . . ?
C128 C123 C122 107.0(3) . . ?
C128 C123 C124 121.7(3) . . ?
C123 C124 H124 121.5 . . ?
C125 C124 C123 117.1(3) . . ?
C125 C124 H124 121.5 . . ?
C124 C125 H125 119.3 . . ?
C124 C125 C126 121.4(3) . . ?
C126 C125 H125 119.3 . . ?
C125 C126 H126 119.4 . . ?
C127 C126 C125 121.2(3) . . ?
C127 C126 H126 119.4 . . ?
C126 C127 H127 121.0 . . ?
C126 C127 C128 118.1(3) . . ?
C128 C127 H127 121.0 . . ?
C123 C128 C127 120.5(3) . . ?
C123 C128 C129 106.2(3) . . ?
C127 C128 C129 133.3(3) . . ?
N112 C129 C128 109.6(3) . . ?
N113 C129 N112 127.2(3) . . ?
N113 C129 C128 123.2(3) . . ?
N113 C130 S101 117.8(2) . . ?
N113 C130 N114 128.5(3) . . ?
N114 C130 S101 113.7(2) . . ?
O301 K31 N301 60.38(9) . . ?
O301 K31 O302 59.59(7) . . ?
O301 K31 N302 117.28(9) . . ?
O301 K31 O303 100.88(8) . . ?
O301 K31 O304 120.20(8) . . ?
O301 K31 O305 90.03(8) . . ?
N301 K31 N302 177.06(10) . . ?
O302 K31 N301 118.69(9) . . ?
O302 K31 N302 59.48(8) . . ?
O302 K31 O303 144.30(9) . . ?
O302 K31 O305 106.82(8) . . ?
O303 K31 N301 59.53(9) . . ?
O303 K31 N302 120.32(9) . . ?
O304 K31 N301 117.72(9) . . ?
O304 K31 O302 101.96(8) . . ?
O304 K31 N302 61.45(8) . . ?
O304 K31 O303 59.95(8) . . ?
O304 K31 O305 146.18(9) . . ?
O305 K31 N301 62.03(9) . . ?
O305 K31 N302 120.39(9) . . ?
O305 K31 O303 102.40(8) . . ?
O306 K31 O301 130.88(8) . . ?
O306 K31 N301 121.14(9) . . ?
O306 K31 O302 90.17(8) . . ?
O306 K31 N302 61.64(9) . . ?
O306 K31 O303 122.32(9) . . ?
O306 K31 O304 102.31(8) . . ?
O306 K31 O305 60.77(8) . . ?
C302 O301 K31 121.7(2) . . ?
C302 O301 C303 111.9(3) . . ?
C303 O301 K31 110.7(2) . . ?
C301 N301 K31 106.5(2) . . ?
C301 N301 C313 111.4(3) . . ?
C307 N301 K31 110.7(2) . . ?
C307 N301 C301 110.2(3) . . ?
C307 N301 C313 109.7(3) . . ?
C313 N301 K31 108.3(2) . . ?
N301 C301 H30A 108.6 . . ?
N301 C301 H30B 108.6 . . ?
N301 C301 C302 114.7(3) . . ?
H30A C301 H30B 107.6 . . ?
C302 C301 H30A 108.6 . . ?
C302 C301 H30B 108.6 . . ?
C304 O302 K31 117.7(2) . . ?
C305 O302 K31 118.0(2) . . ?
C305 O302 C304 111.2(3) . . ?
C306 N302 K31 112.4(2) . . ?
C306 N302 C312 109.5(3) . . ?
C306 N302 C318 110.8(3) . . ?
C312 N302 K31 108.0(2) . . ?
C312 N302 C318 110.8(3) . . ?
C318 N302 K31 105.3(2) . . ?
O301 C302 C301 108.7(3) . . ?
O301 C302 H30C 110.0 . . ?
O301 C302 H30D 110.0 . . ?
C301 C302 H30C 110.0 . . ?
C301 C302 H30D 110.0 . . ?
H30C C302 H30D 108.3 . . ?
C308 O303 K31 121.3(2) . . ?
C309 O303 K31 116.8(2) . . ?
C309 O303 C308 111.6(3) . . ?
O301 C303 H30E 110.0 . . ?
O301 C303 H30F 110.0 . . ?
O301 C303 C304 108.4(3) . . ?
H30E C303 H30F 108.4 . . ?
C304 C303 H30E 110.0 . . ?
C304 C303 H30F 110.0 . . ?
C310 O304 K31 113.3(2) . . ?
C311 O304 K31 117.0(2) . . ?
C311 O304 C310 110.4(3) . . ?
O302 C304 C303 109.1(3) . . ?
O302 C304 H30G 109.9 . . ?
O302 C304 H30H 109.9 . . ?
C303 C304 H30G 109.9 . . ?
C303 C304 H30H 109.9 . . ?
H30G C304 H30H 108.3 . . ?
C314 O305 K31 114.5(2) . . ?
C314 O305 C315 110.1(3) . . ?
C315 O305 K31 112.5(2) . . ?
O302 C305 H30I 110.0 . . ?
O302 C305 H30J 110.0 . . ?
O302 C305 C306 108.5(3) . . ?
H30I C305 H30J 108.4 . . ?
C306 C305 H30I 110.0 . . ?
C306 C305 H30J 110.0 . . ?
C316 O306 K31 117.1(2) . . ?
C317 O306 K31 120.4(2) . . ?
C317 O306 C316 112.0(3) . . ?
N302 C306 C305 113.5(3) . . ?
N302 C306 H30K 108.9 . . ?
N302 C306 H30L 108.9 . . ?
C305 C306 H30K 108.9 . . ?
C305 C306 H30L 108.9 . . ?
H30K C306 H30L 107.7 . . ?
N301 C307 H30M 108.7 . . ?
N301 C307 H30N 108.7 . . ?
N301 C307 C308 114.2(4) . . ?
H30M C307 H30N 107.6 . . ?
C308 C307 H30M 108.7 . . ?
C308 C307 H30N 108.7 . . ?
O303 C308 C307 108.5(3) . . ?
O303 C308 H30O 110.0 . . ?
O303 C308 H30P 110.0 . . ?
C307 C308 H30O 110.0 . . ?
C307 C308 H30P 110.0 . . ?
H30O C308 H30P 108.4 . . ?
O303 C309 H30Q 109.9 . . ?
O303 C309 H30R 109.9 . . ?
O303 C309 C310 109.0(3) . . ?
H30Q C309 H30R 108.3 . . ?
C310 C309 H30Q 109.9 . . ?
C310 C309 H30R 109.9 . . ?
O304 C310 C309 109.9(3) . . ?
O304 C310 H31A 109.7 . . ?
O304 C310 H31B 109.7 . . ?
C309 C310 H31A 109.7 . . ?
C309 C310 H31B 109.7 . . ?
H31A C310 H31B 108.2 . . ?
O304 C311 H31C 109.7 . . ?
O304 C311 H31D 109.7 . . ?
O304 C311 C312 109.6(3) . . ?
H31C C311 H31D 108.2 . . ?
C312 C311 H31C 109.7 . . ?
C312 C311 H31D 109.7 . . ?
N302 C312 C311 115.6(3) . . ?
N302 C312 H31E 108.4 . . ?
N302 C312 H31F 108.4 . . ?
C311 C312 H31E 108.4 . . ?
C311 C312 H31F 108.4 . . ?
H31E C312 H31F 107.4 . . ?
N301 C313 H31G 108.9 . . ?
N301 C313 H31H 108.9 . . ?
N301 C313 C314 113.5(3) . . ?
H31G C313 H31H 107.7 . . ?
C314 C313 H31G 108.9 . . ?
C314 C313 H31H 108.9 . . ?
O305 C314 C313 109.9(4) . . ?
O305 C314 H31I 109.7 . . ?
O305 C314 H31J 109.7 . . ?
C313 C314 H31I 109.7 . . ?
C313 C314 H31J 109.7 . . ?
H31I C314 H31J 108.2 . . ?
O305 C315 H31K 109.5 . . ?
O305 C315 H31L 109.5 . . ?
O305 C315 C316 110.5(4) . . ?
H31K C315 H31L 108.1 . . ?
C316 C315 H31K 109.5 . . ?
C316 C315 H31L 109.5 . . ?
O306 C316 C315 109.4(3) . . ?
O306 C316 H31M 109.8 . . ?
O306 C316 H31N 109.8 . . ?
C315 C316 H31M 109.8 . . ?
C315 C316 H31N 109.8 . . ?
H31M C316 H31N 108.2 . . ?
O306 C317 H31O 109.7 . . ?
O306 C317 H31P 109.7 . . ?
O306 C317 C318 109.7(3) . . ?
H31O C317 H31P 108.2 . . ?
C318 C317 H31O 109.7 . . ?
C318 C317 H31P 109.7 . . ?
N302 C318 C317 114.9(3) . . ?
N302 C318 H31Q 108.5 . . ?
N302 C318 H31R 108.5 . . ?
C317 C318 H31Q 108.5 . . ?
C317 C318 H31R 108.5 . . ?
H31Q C318 H31R 107.5 . . ?
O201 K21 N201 60.88(10) . . ?
O201 K21 O202 60.07(8) . . ?
O201 K21 N202 118.85(10) . . ?
O201 K21 O204 140.62(10) . . ?
O201 K21 O205 95.61(9) . . ?
N201 K21 N202 179.15(11) . . ?
O202 K21 N201 120.43(10) . . ?
O202 K21 N202 59.44(9) . . ?
O202 K21 O204 100.59(9) . . ?
O203 K21 O201 101.91(9) . . ?
O203 K21 N201 60.57(11) . . ?
O203 K21 O202 126.52(10) . . ?
O203 K21 N202 120.24(10) . . ?
O203 K21 O204 60.16(10) . . ?
O203 K21 O205 94.80(10) . . ?
O204 K21 N201 120.18(11) . . ?
O204 K21 N202 60.58(10) . . ?
O205 K21 N201 59.19(10) . . ?
O205 K21 O202 133.93(9) . . ?
O205 K21 N202 120.21(11) . . ?
O205 K21 O204 119.19(10) . . ?
O206 K21 O201 119.05(10) . . ?
O206 K21 N201 119.27(10) . . ?
O206 K21 O202 95.62(9) . . ?
O206 K21 N202 60.05(10) . . ?
O206 K21 O203 132.70(10) . . ?
O206 K21 O204 95.30(10) . . ?
O206 K21 O205 60.63(9) . . ?
C202 O201 K21 112.9(2) . . ?
C203 O201 K21 114.3(2) . . ?
C203 O201 C202 110.5(3) . . ?
C201 N201 K21 108.6(2) . . ?
C201 N201 C207 110.1(4) . . ?
C201 N201 C213 109.6(4) . . ?
C207 N201 K21 108.0(3) . . ?
C213 N201 K21 110.5(3) . . ?
C213 N201 C207 110.0(4) . . ?
N201 C201 H20A 108.7 . . ?
N201 C201 H20B 108.7 . . ?
N201 C201 C202 114.4(4) . . ?
H20A C201 H20B 107.6 . . ?
C202 C201 H20A 108.7 . . ?
C202 C201 H20B 108.7 . . ?
C204 O202 K21 113.2(2) . . ?
C205 O202 K21 119.1(3) . . ?
C205 O202 C204 111.5(3) . . ?
C206 N202 K21 109.4(3) . . ?
C212 N202 K21 108.6(3) . . ?
C212 N202 C206 110.2(4) . . ?
C218 N202 K21 108.2(2) . . ?
C218 N202 C206 110.3(4) . . ?
C218 N202 C212 110.0(4) . . ?
O201 C202 C201 108.8(4) . . ?
O201 C202 H20C 109.9 . . ?
O201 C202 H20D 109.9 . . ?
C201 C202 H20C 109.9 . . ?
C201 C202 H20D 109.9 . . ?
H20C C202 H20D 108.3 . . ?
C208 O203 K21 118.1(3) . . ?
C209 O203 K21 116.4(3) . . ?
C209 O203 C208 112.4(4) . . ?
O201 C203 H20E 109.9 . . ?
O201 C203 H20F 109.9 . . ?
O201 C203 C204 108.8(4) . . ?
H20E C203 H20F 108.3 . . ?
C204 C203 H20E 109.9 . . ?
C204 C203 H20F 109.9 . . ?
C210 O204 K21 112.0(3) . . ?
C210 O204 C211 111.4(4) . . ?
C211 O204 K21 113.1(3) . . ?
O202 C204 C203 109.3(4) . . ?
O202 C204 H20G 109.8 . . ?
O202 C204 H20H 109.8 . . ?
C203 C204 H20G 109.8 . . ?
C203 C204 H20H 109.8 . . ?
H20G C204 H20H 108.3 . . ?
C214 O205 K21 117.2(3) . . ?
C215 O205 K21 113.5(3) . . ?
C215 O205 C214 111.0(4) . . ?
O202 C205 H20I 109.9 . . ?
O202 C205 H20J 109.9 . . ?
O202 C205 C206 109.0(4) . . ?
H20I C205 H20J 108.3 . . ?
C206 C205 H20I 109.9 . . ?
C206 C205 H20J 109.9 . . ?
C216 O206 K21 113.6(3) . . ?
C217 O206 K21 118.7(3) . . ?
C217 O206 C216 111.1(4) . . ?
N202 C206 C205 114.1(4) . . ?
N202 C206 H20K 108.7 . . ?
N202 C206 H20L 108.7 . . ?
C205 C206 H20K 108.7 . . ?
C205 C206 H20L 108.7 . . ?
H20K C206 H20L 107.6 . . ?
N201 C207 H20M 108.7 . . ?
N201 C207 H20N 108.7 . . ?
N201 C207 C208 114.1(4) . . ?
H20M C207 H20N 107.6 . . ?
C208 C207 H20M 108.7 . . ?
C208 C207 H20N 108.7 . . ?
O203 C208 C207 109.4(4) . . ?
O203 C208 H20O 109.8 . . ?
O203 C208 H20P 109.8 . . ?
C207 C208 H20O 109.8 . . ?
C207 C208 H20P 109.8 . . ?
H20O C208 H20P 108.2 . . ?
O203 C209 H20Q 109.8 . . ?
O203 C209 H20R 109.8 . . ?
O203 C209 C210 109.3(4) . . ?
H20Q C209 H20R 108.3 . . ?
C210 C209 H20Q 109.8 . . ?
C210 C209 H20R 109.8 . . ?
O204 C210 C209 109.4(4) . . ?
O204 C210 H21A 109.8 . . ?
O204 C210 H21B 109.8 . . ?
C209 C210 H21A 109.8 . . ?
C209 C210 H21B 109.8 . . ?
H21A C210 H21B 108.2 . . ?
O204 C211 H21C 109.7 . . ?
O204 C211 H21D 109.7 . . ?
O204 C211 C212 110.0(4) . . ?
H21C C211 H21D 108.2 . . ?
C212 C211 H21C 109.7 . . ?
C212 C211 H21D 109.7 . . ?
N202 C212 C211 113.8(4) . . ?
N202 C212 H21E 108.8 . . ?
N202 C212 H21F 108.8 . . ?
C211 C212 H21E 108.8 . . ?
C211 C212 H21F 108.8 . . ?
H21E C212 H21F 107.7 . . ?
N201 C213 H21G 108.8 . . ?
N201 C213 H21H 108.8 . . ?
N201 C213 C214 113.9(4) . . ?
H21G C213 H21H 107.7 . . ?
C214 C213 H21G 108.8 . . ?
C214 C213 H21H 108.8 . . ?
O205 C214 C213 108.2(4) . . ?
O205 C214 H21I 110.1 . . ?
O205 C214 H21J 110.1 . . ?
C213 C214 H21I 110.1 . . ?
C213 C214 H21J 110.1 . . ?
H21I C214 H21J 108.4 . . ?
O205 C215 H21K 110.0 . . ?
O205 C215 H21L 110.0 . . ?
O205 C215 C216 108.5(4) . . ?
H21K C215 H21L 108.4 . . ?
C216 C215 H21K 110.0 . . ?
C216 C215 H21L 110.0 . . ?
O206 C216 C215 110.9(4) . . ?
O206 C216 H21M 109.5 . . ?
O206 C216 H21N 109.5 . . ?
C215 C216 H21M 109.5 . . ?
C215 C216 H21N 109.5 . . ?
H21M C216 H21N 108.1 . . ?
O206 C217 H21O 109.8 . . ?
O206 C217 H21P 109.8 . . ?
O206 C217 C218 109.5(4) . . ?
H21O C217 H21P 108.2 . . ?
C218 C217 H21O 109.8 . . ?
C218 C217 H21P 109.8 . . ?
N202 C218 C217 114.0(4) . . ?
N202 C218 H21Q 108.8 . . ?
N202 C218 H21R 108.8 . . ?
C217 C218 H21Q 108.8 . . ?
C217 C218 H21R 108.8 . . ?
H21Q C218 H21R 107.7 . . ?
C42 C41 Cl41 122.8(4) . . ?
C42 C41 C46 118.7(4) . . ?
C46 C41 Cl41 118.5(4) . . ?
C41 C42 Cl42 120.4(4) . . ?
C43 C42 C41 120.2(5) . . ?
C43 C42 Cl42 119.3(4) . . ?
C42 C43 H43 119.8 . . ?
C42 C43 C44 120.3(5) . . ?
C44 C43 H43 119.8 . . ?
C43 C44 H44 119.7 . . ?
C45 C44 C43 120.6(5) . . ?
C45 C44 H44 119.7 . . ?
C44 C45 H45 120.3 . . ?
C46 C45 C44 119.5(5) . . ?
C46 C45 H45 120.3 . . ?
C41 C46 H46 119.7 . . ?
C45 C46 C41 120.6(5) . . ?
C45 C46 H46 119.7 . . ?
C52 C51 Cl51 121.1 . . ?
C52 C51 C56 120.1 . . ?
C56 C51 Cl51 118.8 . . ?
C51 C52 Cl52 121.6 . . ?
C51 C52 C53 120.2 . . ?
C53 C52 Cl52 118.2 . . ?
C52 C53 H53 120.2 . . ?
C52 C53 C54 119.6 . . ?
C54 C53 H53 120.2 . . ?
C53 C54 H54 119.7 . . ?
C55 C54 C53 120.5 . . ?
C55 C54 H54 119.7 . . ?
C54 C55 H55 120.1 . . ?
C54 C55 C56 119.8 . . ?
C56 C55 H55 120.1 . . ?
C51 C56 H56 120.1 . . ?
C55 C56 C51 119.8 . . ?
C55 C56 H56 120.1 . . ?
C62 C61 Cl61 121.1 . . ?
C62 C61 C66 120.1 . . ?
C66 C61 Cl61 118.8 . . ?
C61 C62 Cl62 121.6 . . ?
C61 C62 C63 120.2 . . ?
C63 C62 Cl62 118.2 . . ?
C62 C63 H63 120.2 . . ?
C62 C63 C64 119.6 . . ?
C64 C63 H63 120.2 . . ?
C63 C64 H64 119.7 . . ?
C65 C64 C63 120.6 . . ?
C65 C64 H64 119.7 . . ?
C64 C65 H65 120.1 . . ?
C64 C65 C66 119.8 . . ?
C66 C65 H65 120.1 . . ?
C61 C66 H66 120.1 . . ?
C65 C66 C61 119.7 . . ?
C65 C66 H66 120.1 . . ?
C72 C71 Cl71 143(2) . . ?
C72 C71 C76 113.5(17) . . ?
C76 C71 Cl71 101.9(17) . . ?
C71 C72 Cl72 130.7(19) . . ?
C71 C72 C73 120.4(19) . . ?
C73 C72 Cl72 105.7(16) . . ?
C71 C76 H76 119.8 . . ?
C75 C76 C71 120(2) . . ?
C75 C76 H76 119.8 . . ?
C72 C73 H73 120.8 . . ?
C72 C73 C74 118(2) . . ?
C74 C73 H73 120.8 . . ?
C76 C75 H75 117.9 . . ?
C76 C75 C74 124(2) . . ?
C74 C75 H75 117.9 . . ?
C73 C74 H74 121.4 . . ?
C75 C74 C73 117(2) . . ?
C75 C74 H74 121.4 . . ?

loop_
_geom_bond_atom_site_label_1
_geom_bond_atom_site_label_2
_geom_bond_distance
_geom_bond_site_symmetry_2
_geom_bond_publ_flag
Co11 O101 1.901(2) . ?
Co11 N102 1.895(3) . ?
Co11 N104 1.862(3) . ?
Co11 N115 1.855(3) . ?
Co12 O101 1.894(2) . ?
Co12 N105 1.851(3) . ?
Co12 N107 1.894(3) . ?
Co12 N109 1.847(3) . ?
Co13 O101 1.899(2) . ?
Co13 N110 1.853(3) . ?
Co13 N112 1.904(3) . ?
Co13 N114 1.848(3) . ?
S101 C101 1.738(3) . ?
S101 C130 1.734(4) . ?
N101 C101 1.325(4) . ?
N101 C102 1.322(4) . ?
C101 N115 1.345(4) . ?
S102 C110 1.737(3) . ?
S102 C111 1.740(4) . ?
N102 C102 1.378(4) . ?
N102 C109 1.381(4) . ?
C102 C103 1.457(5) . ?
S103 C120 1.746(3) . ?
S103 C121 1.740(4) . ?
N103 C109 1.328(4) . ?
N103 C110 1.326(4) . ?
C103 C104 1.381(5) . ?
C103 C108 1.402(5) . ?
N104 N105 1.408(4) . ?
N104 C110 1.352(4) . ?
C104 H104 0.9500 . ?
C104 C105 1.380(5) . ?
N105 C111 1.354(4) . ?
C105 H105 0.9500 . ?
C105 C106 1.401(5) . ?
N106 C111 1.324(4) . ?
N106 C112 1.315(4) . ?
C106 H106 0.9500 . ?
C106 C107 1.384(5) . ?
N107 C112 1.375(4) . ?
N107 C119 1.382(4) . ?
C107 H107 0.9500 . ?
C107 C108 1.393(5) . ?
N108 C119 1.322(4) . ?
N108 C120 1.330(4) . ?
C108 C109 1.441(5) . ?
N109 N110 1.416(4) . ?
N109 C120 1.340(4) . ?
N110 C121 1.343(4) . ?
N111 C121 1.324(4) . ?
N111 C122 1.325(4) . ?
N112 C122 1.378(4) . ?
N112 C129 1.376(4) . ?
C112 C113 1.446(5) . ?
N113 C129 1.324(4) . ?
N113 C130 1.331(4) . ?
C113 C114 1.399(5) . ?
C113 C118 1.398(5) . ?
N114 N115 1.420(4) . ?
N114 C130 1.349(4) . ?
C114 H114 0.9500 . ?
C114 C115 1.378(5) . ?
C115 H115 0.9500 . ?
C115 C116 1.402(5) . ?
C116 H116 0.9500 . ?
C116 C117 1.385(5) . ?
C117 H117 0.9500 . ?
C117 C118 1.388(5) . ?
C118 C119 1.442(5) . ?
C122 C123 1.436(5) . ?
C123 C124 1.402(5) . ?
C123 C128 1.392(5) . ?
C124 H124 0.9500 . ?
C124 C125 1.385(5) . ?
C125 H125 0.9500 . ?
C125 C126 1.396(5) . ?
C126 H126 0.9500 . ?
C126 C127 1.385(5) . ?
C127 H127 0.9500 . ?
C127 C128 1.393(5) . ?
C128 C129 1.456(5) . ?
K31 O301 2.811(3) . ?
K31 N301 2.944(3) . ?
K31 O302 2.826(3) . ?
K31 N302 2.975(3) . ?
K31 O303 2.833(3) . ?
K31 O304 2.826(3) . ?
K31 O305 2.828(3) . ?
K31 O306 2.765(3) . ?
O301 C302 1.420(4) . ?
O301 C303 1.434(5) . ?
N301 C301 1.466(5) . ?
N301 C307 1.463(5) . ?
N301 C313 1.477(5) . ?
C301 H30A 0.9900 . ?
C301 H30B 0.9900 . ?
C301 C302 1.506(6) . ?
O302 C304 1.423(4) . ?
O302 C305 1.421(4) . ?
N302 C306 1.464(5) . ?
N302 C312 1.464(5) . ?
N302 C318 1.483(5) . ?
C302 H30C 0.9900 . ?
C302 H30D 0.9900 . ?
O303 C308 1.431(5) . ?
O303 C309 1.414(5) . ?
C303 H30E 0.9900 . ?
C303 H30F 0.9900 . ?
C303 C304 1.491(5) . ?
O304 C310 1.432(5) . ?
O304 C311 1.425(4) . ?
C304 H30G 0.9900 . ?
C304 H30H 0.9900 . ?
O305 C314 1.420(5) . ?
O305 C315 1.421(5) . ?
C305 H30I 0.9900 . ?
C305 H30J 0.9900 . ?
C305 C306 1.505(6) . ?
O306 C316 1.425(5) . ?
O306 C317 1.418(4) . ?
C306 H30K 0.9900 . ?
C306 H30L 0.9900 . ?
C307 H30M 0.9900 . ?
C307 H30N 0.9900 . ?
C307 C308 1.495(6) . ?
C308 H30O 0.9900 . ?
C308 H30P 0.9900 . ?
C309 H30Q 0.9900 . ?
C309 H30R 0.9900 . ?
C309 C310 1.500(6) . ?
C310 H31A 0.9900 . ?
C310 H31B 0.9900 . ?
C311 H31C 0.9900 . ?
C311 H31D 0.9900 . ?
C311 C312 1.501(6) . ?
C312 H31E 0.9900 . ?
C312 H31F 0.9900 . ?
C313 H31G 0.9900 . ?
C313 H31H 0.9900 . ?
C313 C314 1.504(6) . ?
C314 H31I 0.9900 . ?
C314 H31J 0.9900 . ?
C315 H31K 0.9900 . ?
C315 H31L 0.9900 . ?
C315 C316 1.493(6) . ?
C316 H31M 0.9900 . ?
C316 H31N 0.9900 . ?
C317 H31O 0.9900 . ?
C317 H31P 0.9900 . ?
C317 C318 1.496(6) . ?
C318 H31Q 0.9900 . ?
C318 H31R 0.9900 . ?
K21 O201 2.834(3) . ?
K21 N201 3.017(4) . ?
K21 O202 2.852(3) . ?
K21 N202 3.039(3) . ?
K21 O203 2.792(3) . ?
K21 O204 2.858(3) . ?
K21 O205 2.839(3) . ?
K21 O206 2.767(3) . ?
O201 C202 1.426(5) . ?
O201 C203 1.423(5) . ?
N201 C201 1.461(6) . ?
N201 C207 1.475(6) . ?
N201 C213 1.468(6) . ?
C201 H20A 0.9900 . ?
C201 H20B 0.9900 . ?
C201 C202 1.498(7) . ?
O202 C204 1.423(5) . ?
O202 C205 1.422(5) . ?
N202 C206 1.480(6) . ?
N202 C212 1.464(6) . ?
N202 C218 1.459(6) . ?
C202 H20C 0.9900 . ?
C202 H20D 0.9900 . ?
O203 C208 1.422(6) . ?
O203 C209 1.418(6) . ?
C203 H20E 0.9900 . ?
C203 H20F 0.9900 . ?
C203 C204 1.492(6) . ?
O204 C210 1.421(6) . ?
O204 C211 1.430(6) . ?
C204 H20G 0.9900 . ?
C204 H20H 0.9900 . ?
O205 C214 1.420(6) . ?
O205 C215 1.418(6) . ?
C205 H20I 0.9900 . ?
C205 H20J 0.9900 . ?
C205 C206 1.494(7) . ?
O206 C216 1.430(6) . ?
O206 C217 1.417(6) . ?
C206 H20K 0.9900 . ?
C206 H20L 0.9900 . ?
C207 H20M 0.9900 . ?
C207 H20N 0.9900 . ?
C207 C208 1.488(7) . ?
C208 H20O 0.9900 . ?
C208 H20P 0.9900 . ?
C209 H20Q 0.9900 . ?
C209 H20R 0.9900 . ?
C209 C210 1.488(8) . ?
C210 H21A 0.9900 . ?
C210 H21B 0.9900 . ?
C211 H21C 0.9900 . ?
C211 H21D 0.9900 . ?
C211 C212 1.487(7) . ?
C212 H21E 0.9900 . ?
C212 H21F 0.9900 . ?
C213 H21G 0.9900 . ?
C213 H21H 0.9900 . ?
C213 C214 1.481(7) . ?
C214 H21I 0.9900 . ?
C214 H21J 0.9900 . ?
C215 H21K 0.9900 . ?
C215 H21L 0.9900 . ?
C215 C216 1.459(7) . ?
C216 H21M 0.9900 . ?
C216 H21N 0.9900 . ?
C217 H21O 0.9900 . ?
C217 H21P 0.9900 . ?
C217 C218 1.485(7) . ?
C218 H21Q 0.9900 . ?
C218 H21R 0.9900 . ?
Cl41 C41 1.702(5) . ?
C41 C42 1.403(7) . ?
C41 C46 1.425(7) . ?
Cl42 C42 1.725(5) . ?
C42 C43 1.357(6) . ?
C43 H43 0.9500 . ?
C43 C44 1.410(7) . ?
C44 H44 0.9500 . ?
C44 C45 1.377(7) . ?
C45 H45 0.9500 . ?
C45 C46 1.374(7) . ?
C46 H46 0.9500 . ?
Cl52 C52 1.7274 . ?
Cl51 C51 1.7306 . ?
C51 C52 1.3760 . ?
C51 C56 1.3891 . ?
C52 C53 1.3802 . ?
C53 H53 0.9500 . ?
C53 C54 1.3807 . ?
C54 H54 0.9500 . ?
C54 C55 1.3784 . ?
C55 H55 0.9500 . ?
C55 C56 1.3804 . ?
C56 H56 0.9500 . ?
Cl62 C62 1.7272 . ?
Cl61 C61 1.7306 . ?
C61 C62 1.3764 . ?
C61 C66 1.3888 . ?
C62 C63 1.3794 . ?
C63 H63 0.9500 . ?
C63 C64 1.3814 . ?
C64 H64 0.9500 . ?
C64 C65 1.3783 . ?
C65 H65 0.9500 . ?
C65 C66 1.3811 . ?
C66 H66 0.9500 . ?
Cl71 C71 1.699(16) . ?
C71 C72 1.377(17) . ?
C71 C76 1.491(19) . ?
C72 Cl72 1.754(17) . ?
C72 C73 1.388(18) . ?
C76 H76 0.9500 . ?
C76 C75 1.256(19) . ?
C73 H73 0.9500 . ?
C73 C74 1.416(18) . ?
C75 H75 0.9500 . ?
C75 C74 1.395(19) . ?
C74 H74 0.9500 . ?

loop_
_geom_torsion_atom_site_label_1
_geom_torsion_atom_site_label_2
_geom_torsion_atom_site_label_3
_geom_torsion_atom_site_label_4
_geom_torsion
_geom_torsion_site_symmetry_1
_geom_torsion_site_symmetry_2
_geom_torsion_site_symmetry_3
_geom_torsion_site_symmetry_4
_geom_torsion_publ_flag
Co11 N102 C102 N101 -0.6(5) . . . . ?
Co11 N102 C102 C103 -176.1(2) . . . . ?
Co11 N102 C109 N103 -4.3(6) . . . . ?
Co11 N102 C109 C108 175.4(2) . . . . ?
Co11 N104 N105 Co12 -2.6(4) . . . . ?
Co11 N104 N105 C111 174.5(2) . . . . ?
Co11 N104 C110 S102 -174.70(18) . . . . ?
Co11 N104 C110 N103 1.9(6) . . . . ?
Co12 N105 C111 S102 177.26(19) . . . . ?
Co12 N105 C111 N106 -3.1(6) . . . . ?
Co12 N107 C112 N106 1.8(6) . . . . ?
Co12 N107 C112 C113 178.7(2) . . . . ?
Co12 N107 C119 N108 1.9(6) . . . . ?
Co12 N107 C119 C118 -178.4(3) . . . . ?
Co12 N109 N110 Co13 -0.9(4) . . . . ?
Co12 N109 N110 C121 -179.1(2) . . . . ?
Co12 N109 C120 S103 177.87(19) . . . . ?
Co12 N109 C120 N108 -3.8(6) . . . . ?
Co13 N110 C121 S103 -176.45(18) . . . . ?
Co13 N110 C121 N111 1.8(6) . . . . ?
Co13 N112 C122 N111 -1.2(5) . . . . ?
Co13 N112 C122 C123 178.2(2) . . . . ?
Co13 N112 C129 N113 0.5(5) . . . . ?
Co13 N112 C129 C128 -178.3(2) . . . . ?
Co13 N114 N115 Co11 1.3(3) . . . . ?
Co13 N114 N115 C101 -179.8(2) . . . . ?
Co13 N114 C130 S101 179.25(18) . . . . ?
Co13 N114 C130 N113 0.6(6) . . . . ?
S101 C101 N115 Co11 179.47(18) . . . . ?
S101 C101 N115 N114 0.6(4) . . . . ?
O101 Co11 N104 N105 2.6(3) . . . . ?
O101 Co11 N104 C110 175.6(3) . . . . ?
O101 Co11 N115 C101 179.3(3) . . . . ?
O101 Co11 N115 N114 -1.9(3) . . . . ?
O101 Co12 N105 N104 0.8(3) . . . . ?
O101 Co12 N105 C111 -175.8(3) . . . . ?
O101 Co12 N109 N110 3.9(3) . . . . ?
O101 Co12 N109 C120 -174.0(3) . . . . ?
O101 Co13 N110 N109 -2.7(3) . . . . ?
O101 Co13 N110 C121 175.1(3) . . . . ?
O101 Co13 N114 N115 0.2(2) . . . . ?
O101 Co13 N114 C130 -179.3(3) . . . . ?
N101 C101 N115 Co11 -0.4(6) . . . . ?
N101 C101 N115 N114 -179.2(3) . . . . ?
N101 C102 C103 C104 1.7(7) . . . . ?
N101 C102 C103 C108 -175.1(3) . . . . ?
C101 S101 C130 N113 179.3(3) . . . . ?
C101 S101 C130 N114 0.5(3) . . . . ?
C101 N101 C102 N102 -2.6(6) . . . . ?
C101 N101 C102 C103 172.4(3) . . . . ?
N102 Co11 N104 N105 -176.0(3) . . . . ?
N102 Co11 N104 C110 -3.1(3) . . . . ?
N102 Co11 N115 C101 -2.0(3) . . . . ?
N102 Co11 N115 N114 176.8(3) . . . . ?
N102 C102 C103 C104 177.5(4) . . . . ?
N102 C102 C103 C108 0.6(4) . . . . ?
C102 N101 C101 S101 -176.7(3) . . . . ?
C102 N101 C101 N115 3.2(6) . . . . ?
C102 N102 C109 N103 179.5(4) . . . . ?
C102 N102 C109 C108 -0.7(4) . . . . ?
C102 C103 C104 C105 -175.1(4) . . . . ?
C102 C103 C108 C107 175.1(3) . . . . ?
C102 C103 C108 C109 -1.0(4) . . . . ?
C103 C104 C105 C106 0.8(6) . . . . ?
C103 C108 C109 N102 1.1(4) . . . . ?
C103 C108 C109 N103 -179.1(3) . . . . ?
N104 Co11 N102 C102 179.6(3) . . . . ?
N104 Co11 N102 C109 4.2(3) . . . . ?
N104 N105 C111 S102 0.4(4) . . . . ?
N104 N105 C111 N106 -180.0(4) . . . . ?
C104 C103 C108 C107 -2.2(6) . . . . ?
C104 C103 C108 C109 -178.3(4) . . . . ?
C104 C105 C106 C107 -2.1(6) . . . . ?
N105 Co12 O101 Co11 1.10(17) . . . . ?
N105 Co12 O101 Co13 174.25(17) . . . . ?
N105 Co12 N107 C112 -4.0(3) . . . . ?
N105 Co12 N107 C119 175.0(3) . . . . ?
N105 N104 C110 S102 -1.3(4) . . . . ?
N105 N104 C110 N103 175.3(3) . . . . ?
C105 C106 C107 C108 1.3(6) . . . . ?
N106 C112 C113 C114 0.4(7) . . . . ?
N106 C112 C113 C118 177.0(4) . . . . ?
C106 C107 C108 C103 0.8(6) . . . . ?
C106 C107 C108 C109 175.8(4) . . . . ?
N107 Co12 N105 N104 -178.8(3) . . . . ?
N107 Co12 N105 C111 4.5(3) . . . . ?
N107 Co12 N109 N110 -176.4(3) . . . . ?
N107 Co12 N109 C120 5.7(3) . . . . ?
N107 C112 C113 C114 -176.7(4) . . . . ?
N107 C112 C113 C118 0.0(4) . . . . ?
C107 C108 C109 N102 -174.4(4) . . . . ?
C107 C108 C109 N103 5.4(7) . . . . ?
C108 C103 C104 C105 1.4(6) . . . . ?
N109 Co12 O101 Co11 -179.09(17) . . . . ?
N109 Co12 O101 Co13 -5.93(17) . . . . ?
N109 Co12 N107 C112 176.2(3) . . . . ?
N109 Co12 N107 C119 -4.8(3) . . . . ?
N109 N110 C121 S103 1.5(4) . . . . ?
N109 N110 C121 N111 179.8(4) . . . . ?
C109 N102 C102 N101 175.6(4) . . . . ?
C109 N102 C102 C103 0.1(4) . . . . ?
C109 N103 C110 S102 176.1(3) . . . . ?
C109 N103 C110 N104 -0.4(6) . . . . ?
N110 Co13 O101 Co11 178.74(17) . . . . ?
N110 Co13 O101 Co12 5.56(17) . . . . ?
N110 N109 C120 S103 -0.2(4) . . . . ?
N110 N109 C120 N108 178.2(4) . . . . ?
C110 S102 C111 N105 -0.9(3) . . . . ?
C110 S102 C111 N106 179.4(3) . . . . ?
C110 N103 C109 N102 1.7(6) . . . . ?
C110 N103 C109 C108 -178.0(3) . . . . ?
C110 N104 N105 Co12 -176.5(2) . . . . ?
C110 N104 N105 C111 0.6(4) . . . . ?
N111 C122 C123 C124 -0.5(7) . . . . ?
N111 C122 C123 C128 179.7(3) . . . . ?
C111 S102 C110 N103 -175.8(3) . . . . ?
C111 S102 C110 N104 1.2(3) . . . . ?
C111 N106 C112 N107 1.4(6) . . . . ?
C111 N106 C112 C113 -175.1(4) . . . . ?
N112 Co13 N110 N109 179.4(3) . . . . ?
N112 Co13 N110 C121 -2.8(3) . . . . ?
N112 Co13 N114 N115 178.1(3) . . . . ?
N112 Co13 N114 C130 -1.4(3) . . . . ?
N112 C122 C123 C124 -180.0(4) . . . . ?
N112 C122 C123 C128 0.2(4) . . . . ?
C112 N106 C111 S102 178.8(3) . . . . ?
C112 N106 C111 N105 -0.8(6) . . . . ?
C112 N107 C119 N108 -179.0(4) . . . . ?
C112 N107 C119 C118 0.7(4) . . . . ?
C112 C113 C114 C115 176.4(4) . . . . ?
C112 C113 C118 C117 -177.8(4) . . . . ?
C112 C113 C118 C119 0.4(4) . . . . ?
C113 C114 C115 C116 0.3(6) . . . . ?
C113 C118 C119 N107 -0.7(4) . . . . ?
C113 C118 C119 N108 179.0(4) . . . . ?
N114 Co13 O101 Co11 -1.57(17) . . . . ?
N114 Co13 O101 Co12 -174.74(16) . . . . ?
C114 C113 C118 C117 -0.7(6) . . . . ?
C114 C113 C118 C119 177.5(3) . . . . ?
C114 C115 C116 C117 -0.1(7) . . . . ?
N115 Co11 N102 C102 2.4(3) . . . . ?
N115 Co11 N102 C109 -173.1(3) . . . . ?
N115 N114 C130 S101 -0.3(4) . . . . ?
N115 N114 C130 N113 -178.9(3) . . . . ?
C115 C116 C117 C118 -0.5(7) . . . . ?
C116 C117 C118 C113 0.9(6) . . . . ?
C116 C117 C118 C119 -176.8(4) . . . . ?
C117 C118 C119 N107 177.2(4) . . . . ?
C117 C118 C119 N108 -3.0(7) . . . . ?
C118 C113 C114 C115 0.1(6) . . . . ?
C119 N107 C112 N106 -177.3(4) . . . . ?
C119 N107 C112 C113 -0.4(4) . . . . ?
C119 N108 C120 S103 176.9(3) . . . . ?
C119 N108 C120 N109 -1.3(6) . . . . ?
C120 S103 C121 N110 -1.4(3) . . . . ?
C120 S103 C121 N111 -179.9(3) . . . . ?
C120 N108 C119 N107 2.3(6) . . . . ?
C120 N108 C119 C118 -177.4(4) . . . . ?
C120 N109 N110 Co13 177.3(2) . . . . ?
C120 N109 N110 C121 -0.9(4) . . . . ?
C121 S103 C120 N108 -177.7(3) . . . . ?
C121 S103 C120 N109 0.8(3) . . . . ?
C121 N111 C122 N112 -0.8(6) . . . . ?
C121 N111 C122 C123 179.8(4) . . . . ?
C122 N111 C121 S103 178.8(3) . . . . ?
C122 N111 C121 N110 0.6(6) . . . . ?
C122 N112 C129 N113 178.9(4) . . . . ?
C122 N112 C129 C128 0.1(4) . . . . ?
C122 C123 C124 C125 179.7(4) . . . . ?
C122 C123 C128 C127 179.7(3) . . . . ?
C122 C123 C128 C129 -0.2(4) . . . . ?
C123 C124 C125 C126 1.0(6) . . . . ?
C123 C128 C129 N112 0.1(4) . . . . ?
C123 C128 C129 N113 -178.8(3) . . . . ?
C124 C123 C128 C127 -0.1(6) . . . . ?
C124 C123 C128 C129 -180.0(4) . . . . ?
C124 C125 C126 C127 -0.9(6) . . . . ?
C125 C126 C127 C128 0.3(6) . . . . ?
C126 C127 C128 C123 0.2(6) . . . . ?
C126 C127 C128 C129 -179.9(4) . . . . ?
C127 C128 C129 N112 -179.8(4) . . . . ?
C127 C128 C129 N113 1.3(7) . . . . ?
C128 C123 C124 C125 -0.5(6) . . . . ?
C129 N112 C122 N111 -179.6(4) . . . . ?
C129 N112 C122 C123 -0.2(4) . . . . ?
C129 N113 C130 S101 -177.3(3) . . . . ?
C129 N113 C130 N114 1.2(6) . . . . ?
C130 S101 C101 N101 179.2(3) . . . . ?
C130 S101 C101 N115 -0.7(3) . . . . ?
C130 N113 C129 N112 -1.8(6) . . . . ?
C130 N113 C129 C128 176.9(3) . . . . ?
C130 N114 N115 Co11 -179.1(2) . . . . ?
C130 N114 N115 C101 -0.2(4) . . . . ?
K31 O301 C302 C301 29.8(4) . . . . ?
K31 O301 C303 C304 -61.4(4) . . . . ?
K31 N301 C301 C302 56.2(4) . . . . ?
K31 N301 C307 C308 49.6(4) . . . . ?
K31 N301 C313 C314 45.6(4) . . . . ?
K31 O302 C304 C303 -34.3(4) . . . . ?
K31 O302 C305 C306 52.3(4) . . . . ?
K31 N302 C306 C305 38.9(4) . . . . ?
K31 N302 C312 C311 45.9(4) . . . . ?
K31 N302 C318 C317 51.5(4) . . . . ?
K31 O303 C308 C307 37.6(4) . . . . ?
K31 O303 C309 C310 -42.5(4) . . . . ?
K31 O304 C310 C309 -52.6(4) . . . . ?
K31 O304 C311 C312 45.5(4) . . . . ?
K31 O305 C314 C313 50.2(4) . . . . ?
K31 O305 C315 C316 -50.1(4) . . . . ?
K31 O306 C316 C315 -43.1(4) . . . . ?
K31 O306 C317 C318 37.5(4) . . . . ?
O301 C303 C304 O302 63.9(4) . . . . ?
N301 C301 C302 O301 -59.7(5) . . . . ?
N301 C307 C308 O303 -58.5(5) . . . . ?
N301 C313 C314 O305 -67.2(5) . . . . ?
C301 N301 C307 C308 -67.9(4) . . . . ?
C301 N301 C313 C314 162.4(4) . . . . ?
O302 C305 C306 N302 -60.7(5) . . . . ?
C302 O301 C303 C304 159.3(3) . . . . ?
O303 C309 C310 O304 63.6(5) . . . . ?
C303 O301 C302 C301 164.0(3) . . . . ?
O304 C311 C312 N302 -63.8(5) . . . . ?
C304 O302 C305 C306 -167.4(3) . . . . ?
O305 C315 C316 O306 62.6(5) . . . . ?
C305 O302 C304 C303 -174.8(3) . . . . ?
O306 C317 C318 N302 -62.5(4) . . . . ?
C306 N302 C312 C311 168.5(3) . . . . ?
C306 N302 C318 C317 -70.2(4) . . . . ?
C307 N301 C301 C302 176.2(3) . . . . ?
C307 N301 C313 C314 -75.4(4) . . . . ?
C308 O303 C309 C310 171.7(3) . . . . ?
C309 O303 C308 C307 -178.3(4) . . . . ?
C310 O304 C311 C312 177.0(3) . . . . ?
C311 O304 C310 C309 174.0(3) . . . . ?
C312 N302 C306 C305 -81.0(4) . . . . ?
C312 N302 C318 C317 168.0(3) . . . . ?
C313 N301 C301 C302 -61.8(4) . . . . ?
C313 N301 C307 C308 169.1(4) . . . . ?
C314 O305 C315 C316 -179.1(4) . . . . ?
C315 O305 C314 C313 178.1(4) . . . . ?
C316 O306 C317 C318 -178.7(3) . . . . ?
C317 O306 C316 C315 171.8(3) . . . . ?
C318 N302 C306 C305 156.4(3) . . . . ?
C318 N302 C312 C311 -69.0(4) . . . . ?
K21 O201 C202 C201 -58.8(4) . . . . ?
K21 O201 C203 C204 49.5(4) . . . . ?
K21 N201 C201 C202 -38.8(5) . . . . ?
K21 N201 C207 C208 -44.0(5) . . . . ?
K21 N201 C213 C214 -40.7(6) . . . . ?
K21 O202 C204 C203 50.3(4) . . . . ?
K21 O202 C205 C206 -48.5(4) . . . . ?
K21 N202 C206 C205 -44.5(5) . . . . ?
K21 N202 C212 C211 -40.8(5) . . . . ?
K21 N202 C218 C217 -42.0(4) . . . . ?
K21 O203 C208 C207 -50.1(5) . . . . ?
K21 O203 C209 C210 45.3(5) . . . . ?
K21 O204 C210 C209 52.0(5) . . . . ?
K21 O204 C211 C212 -56.9(5) . . . . ?
K21 O205 C214 C213 -54.5(5) . . . . ?
K21 O205 C215 C216 47.2(4) . . . . ?
K21 O206 C216 C215 50.8(5) . . . . ?
K21 O206 C217 C218 -51.5(5) . . . . ?
O201 C203 C204 O202 -67.5(5) . . . . ?
N201 C201 C202 O201 68.1(5) . . . . ?
N201 C207 C208 O203 64.6(6) . . . . ?
N201 C213 C214 O205 64.2(6) . . . . ?
C201 N201 C207 C208 -162.4(4) . . . . ?
C201 N201 C213 C214 79.0(6) . . . . ?
O202 C205 C206 N202 63.2(5) . . . . ?
C202 O201 C203 C204 178.1(4) . . . . ?
O203 C209 C210 O204 -65.8(5) . . . . ?
C203 O201 C202 C201 171.8(4) . . . . ?
O204 C211 C212 N202 68.5(6) . . . . ?
C204 O202 C205 C206 176.7(4) . . . . ?
O205 C215 C216 O206 -66.4(5) . . . . ?
C205 O202 C204 C203 -172.1(4) . . . . ?
O206 C217 C218 N202 63.7(5) . . . . ?
C206 N202 C212 C211 79.0(5) . . . . ?
C206 N202 C218 C217 -161.7(4) . . . . ?
C207 N201 C201 C202 79.2(5) . . . . ?
C207 N201 C213 C214 -159.8(5) . . . . ?
C208 O203 C209 C210 -174.1(4) . . . . ?
C209 O203 C208 C207 170.1(4) . . . . ?
C210 O204 C211 C212 175.9(4) . . . . ?
C211 O204 C210 C209 179.8(4) . . . . ?
C212 N202 C206 C205 -163.8(4) . . . . ?
C212 N202 C218 C217 76.5(5) . . . . ?
C213 N201 C201 C202 -159.6(4) . . . . ?
C213 N201 C207 C208 76.6(5) . . . . ?
C214 O205 C215 C216 -178.3(4) . . . . ?
C215 O205 C214 C213 172.9(4) . . . . ?
C216 O206 C217 C218 173.9(4) . . . . ?
C217 O206 C216 C215 -172.3(4) . . . . ?
C218 N202 C206 C205 74.4(5) . . . . ?
C218 N202 C212 C211 -159.1(4) . . . . ?
Cl41 C41 C42 Cl42 -1.3(6) . . . . ?
Cl41 C41 C42 C43 178.4(4) . . . . ?
Cl41 C41 C46 C45 179.8(4) . . . . ?
C41 C42 C43 C44 2.8(7) . . . . ?
Cl42 C42 C43 C44 -177.5(3) . . . . ?
C42 C41 C46 C45 1.5(6) . . . . ?
C42 C43 C44 C45 -0.2(7) . . . . ?
C43 C44 C45 C46 -1.8(7) . . . . ?
C44 C45 C46 C41 1.1(6) . . . . ?
C46 C41 C42 Cl42 176.9(4) . . . . ?
C46 C41 C42 C43 -3.4(7) . . . . ?
Cl52 C52 C53 C54 178.9 . . . . ?
Cl51 C51 C52 Cl52 -0.6 . . . . ?
Cl51 C51 C52 C53 178.8 . . . . ?
Cl51 C51 C56 C55 -178.6 . . . . ?
C51 C52 C53 C54 -0.5 . . . . ?
C52 C51 C56 C55 0.5 . . . . ?
C52 C53 C54 C55 1.0 . . . . ?
C53 C54 C55 C56 -0.7 . . . . ?
C54 C55 C56 C51 0.0 . . . . ?
C56 C51 C52 Cl52 -179.7 . . . . ?
C56 C51 C52 C53 -0.2 . . . . ?
Cl62 C62 C63 C64 178.9 . . . . ?
Cl61 C61 C62 Cl62 -0.6 . . . . ?
Cl61 C61 C62 C63 178.8 . . . . ?
Cl61 C61 C66 C65 -178.6 . . . . ?
C61 C62 C63 C64 -0.5 . . . . ?
C62 C61 C66 C65 0.5 . . . . ?
C62 C63 C64 C65 1.0 . . . . ?
C63 C64 C65 C66 -0.7 . . . . ?
C64 C65 C66 C61 0.0 . . . . ?
C66 C61 C62 Cl62 -179.6 . . . . ?
C66 C61 C62 C63 -0.2 . . . . ?
Cl71 C71 C72 Cl72 -10(7) . . . . ?
Cl71 C71 C72 C73 -167(4) . . . . ?
Cl71 C71 C76 C75 169(3) . . . . ?
C71 C72 C73 C74 -22(5) . . . . ?
C71 C76 C75 C74 4(6) . . . . ?
C72 C71 C76 C75 -21(5) . . . . ?
C72 C73 C74 C75 4(5) . . . . ?
C76 C71 C72 Cl72 -174(3) . . . . ?
C76 C71 C72 C73 29(5) . . . . ?
C76 C75 C74 C73 5(6) . . . . ?
Cl72 C72 C73 C74 176(3) . . . . ?

loop_
_exptl_oxdiff_crystal_face_indexfrac_h
_exptl_oxdiff_crystal_face_indexfrac_k
_exptl_oxdiff_crystal_face_indexfrac_l
_exptl_oxdiff_crystal_face_x
_exptl_oxdiff_crystal_face_y
_exptl_oxdiff_crystal_face_z
-1.0077 -0.9936 -0.0101 0.0631 0.0037 -0.0151
1.0077 0.9936 0.0101 -0.0631 -0.0037 0.0151
0.9902 -1.0122 2.0002 -0.0139 0.0993 0.0009
-0.9902 1.0122 -2.0002 0.0139 -0.0993 -0.0009
-0.9907 2.0009 2.0037 -0.0106 0.0030 0.1322
0.9907 -2.0009 -2.0037 0.0106 -0.0030 -0.1322
0.9889 -2.0038 -1.0039 0.0106 0.0278 -0.1070
